data_4314464
loop_
_publ_author_name
'William J. Evans'
'Elizabeth Montalvo'
'Joseph W. Ziller'
'Antonio G. DiPasquale'
'Arnold L. Rheingold'

_publ_section_title
;
 Uranium Metallocene Complexes of the
 1,3,4,6,7,8-Hexahydro-2H-pyrimido[1,2-a]pyrimidinato Ligand, (hpp)-
;
_journal_name_full 'Inorganic Chemistry'
_journal_page_first 222
_journal_page_last 228
_journal_paper_doi 10.1021/ic901790t
_journal_volume 49
_journal_year 2010
_chemical_formula_sum 'C54 H84 N6 Se U2'
_chemical_formula_weight 1372.29
_chemical_name_systematic
; 
 ? 
;
_space_group_IT_number 19
_symmetry_cell_setting orthorhombic
_symmetry_space_group_name_Hall 'P 2ac 2ab'
_symmetry_space_group_name_H-M 'P 21 21 21'
_atom_sites_solution_hydrogens geom
_atom_sites_solution_primary direct
_atom_sites_solution_secondary difmap
_audit_creation_method SHELXTL
_cell_angle_alpha 90.00
_cell_angle_beta 90.00
_cell_angle_gamma 90.00
_cell_formula_units_Z 4
_cell_length_a 15.2203(6)
_cell_length_b 16.9397(7)
_cell_length_c 19.8735(8)
_cell_measurement_reflns_used 9403
_cell_measurement_temperature 103(2)
_cell_measurement_theta_max 30.48
_cell_measurement_theta_min 4.25
_cell_volume 5123.9(4)
_computing_cell_refinement 'Bruker SMART APEX2/SAINT'
_computing_data_collection 'Bruker SMART APEX2'
_computing_data_reduction 'Bruker SAINT'
_computing_molecular_graphics 'Bruker SHELXTL'
_computing_publication_material 'Bruker SHELXTL'
_computing_structure_refinement 'Bruker SHELXTL'
_computing_structure_solution 'Bruker SHELXTL'
_diffrn_ambient_temperature 103(2)
_diffrn_measured_fraction_theta_full 0.992
_diffrn_measured_fraction_theta_max 0.992
_diffrn_measurement_device_type 'Bruker SMART APEX II CCD'
_diffrn_measurement_method 'phi and omega'
_diffrn_radiation_monochromator graphite
_diffrn_radiation_source 'fine-focus sealed tube'
_diffrn_radiation_type MoK\a
_diffrn_radiation_wavelength 0.71073
_diffrn_reflns_av_R_equivalents 0.0264
_diffrn_reflns_av_sigmaI/netI 0.0279
_diffrn_reflns_limit_h_max 21
_diffrn_reflns_limit_h_min -21
_diffrn_reflns_limit_k_max 23
_diffrn_reflns_limit_k_min -23
_diffrn_reflns_limit_l_max 28
_diffrn_reflns_limit_l_min -28
_diffrn_reflns_number 70771
_diffrn_reflns_theta_full 30.48
_diffrn_reflns_theta_max 30.48
_diffrn_reflns_theta_min 4.14
_exptl_absorpt_coefficient_mu 7.065
_exptl_absorpt_correction_T_max 0.3471
_exptl_absorpt_correction_T_min 0.2108
_exptl_absorpt_correction_type multi-scan
_exptl_absorpt_process_details 'Bruker SADABS'
_exptl_crystal_colour red
_exptl_crystal_density_diffrn 1.779
_exptl_crystal_density_meas ?
_exptl_crystal_density_method 'not measured'
_exptl_crystal_description irregular
_exptl_crystal_F_000 2672
_exptl_crystal_size_max 0.32
_exptl_crystal_size_mid 0.22
_exptl_crystal_size_min 0.19
_refine_diff_density_max 2.149
_refine_diff_density_min -0.695
_refine_diff_density_rms 0.103
_refine_ls_abs_structure_details 'Flack H D (1983), Acta Cryst. A39, 876-881'
_refine_ls_abs_structure_Flack 0.098(3)
_refine_ls_extinction_method none
_refine_ls_goodness_of_fit_ref 1.016
_refine_ls_hydrogen_treatment constr
_refine_ls_matrix_type full
_refine_ls_number_parameters 588
_refine_ls_number_reflns 15440
_refine_ls_number_restraints 0
_refine_ls_restrained_S_all 1.016
_refine_ls_R_factor_all 0.0226
_refine_ls_R_factor_gt 0.0199
_refine_ls_shift/su_max 0.059
_refine_ls_shift/su_mean 0.001
_refine_ls_structure_factor_coef Fsqd
_refine_ls_weighting_details 'calc w=1/[\s^2^(Fo^2^)+(0.0262P)^2^+0.0000P] where P=(Fo^2^+2Fc^2^)/3'
_refine_ls_weighting_scheme calc
_refine_ls_wR_factor_gt 0.0464
_refine_ls_wR_factor_ref 0.0470
_reflns_number_gt 14532
_reflns_number_total 15440
_reflns_threshold_expression >2sigma(I)
_cod_data_source_file ic901790t_si_002_4.cif
_cod_data_source_block em24
_cod_depositor_comments
;
The following automatic conversions were performed:

'_symmetry_cell_setting' value 'Orthorhombic' changed to
'orthorhombic' according to the built-in table from CIF Core
dictionary named 'cif_core.dic' version 2.4.1 from 2010-06-29.

Automatic conversion script
Id: cif_fix_values 1646 2011-03-28 12:23:43Z adriana 

The following automatic conversions were performed:

'_exptl_crystal_density_meas' value 'none' was changed to '?' - the
value is perceived as not measured.

Automatic conversion script
Id: cif_fix_values 3008 2015-01-20 13:52:24Z robertas 
;
_cod_database_code 4314464

loop_
_symmetry_equiv_pos_as_xyz
'x, y, z'
'-x+1/2, -y, z+1/2'
'-x, y+1/2, -z+1/2'
'x+1/2, -y+1/2, -z'

loop_
_atom_site_label
_atom_site_type_symbol
_atom_site_fract_x
_atom_site_fract_y
_atom_site_fract_z
_atom_site_U_iso_or_equiv
_atom_site_adp_type
_atom_site_occupancy
_atom_site_symmetry_multiplicity
_atom_site_calc_flag
_atom_site_refinement_flags
_atom_site_disorder_assembly
_atom_site_disorder_group
U1 U -0.017738(5) 0.505572(6) 0.085093(4) 0.01215(2) Uani 1 1 d . . .
U2 U 0.354273(5) 0.499201(6) 0.098208(4) 0.01115(2) Uani 1 1 d . . .
Se1 Se 0.168994(15) 0.510910(16) 0.077408(13) 0.01405(5) Uani 1 1 d . . .
N2 N -0.12902(14) 0.52080(14) 0.17425(11) 0.0165(5) Uani 1 1 d . . .
N1 N 0.01394(14) 0.51972(13) 0.19984(11) 0.0160(5) Uani 1 1 d . . .
N3 N -0.08724(15) 0.55064(15) 0.28705(12) 0.0193(5) Uani 1 1 d . . .
N4 N 0.30957(16) 0.39984(14) 0.17322(13) 0.0172(5) Uani 1 1 d . . .
N5 N 0.45420(16) 0.40442(14) 0.15374(13) 0.0168(5) Uani 1 1 d . . .
N6 N 0.40024(16) 0.30197(15) 0.22390(13) 0.0223(5) Uani 1 1 d . . .
C1 C 0.0206(2) 0.34665(16) 0.06440(16) 0.0177(6) Uani 1 1 d . . .
C2 C -0.0415(2) 0.34698(17) 0.11714(15) 0.0197(6) Uani 1 1 d . . .
C3 C -0.12418(19) 0.36839(17) 0.08862(16) 0.0217(6) Uani 1 1 d . . .
C4 C -0.1121(2) 0.38386(18) 0.01911(17) 0.0202(7) Uani 1 1 d . . .
C5 C -0.0217(2) 0.37193(16) 0.00457(15) 0.0176(6) Uani 1 1 d . . .
C6 C 0.11020(19) 0.30816(17) 0.06801(17) 0.0195(6) Uani 1 1 d . . .
H6A H 0.1549 0.3485 0.0766 0.029 Uiso 1 1 calc R . .
H6B H 0.1229 0.2818 0.0252 0.029 Uiso 1 1 calc R . .
H6C H 0.1108 0.2693 0.1045 0.029 Uiso 1 1 calc R . .
C7 C -0.0272(2) 0.32062(19) 0.18884(16) 0.0274(7) Uani 1 1 d . . .
H7A H -0.0531 0.2682 0.1953 0.041 Uiso 1 1 calc R . .
H7B H -0.0552 0.3583 0.2196 0.041 Uiso 1 1 calc R . .
H7C H 0.0359 0.3183 0.1982 0.041 Uiso 1 1 calc R . .
C8 C -0.2116(2) 0.3578(2) 0.12265(19) 0.0312(8) Uani 1 1 d . . .
H8A H -0.2541 0.3951 0.1036 0.047 Uiso 1 1 calc R . .
H8B H -0.2053 0.3677 0.1710 0.047 Uiso 1 1 calc R . .
H8C H -0.2325 0.3037 0.1155 0.047 Uiso 1 1 calc R . .
C9 C -0.1870(2) 0.3892(2) -0.02964(19) 0.0300(7) Uani 1 1 d . . .
H9A H -0.2224 0.3410 -0.0270 0.045 Uiso 1 1 calc R . .
H9B H -0.1639 0.3953 -0.0754 0.045 Uiso 1 1 calc R . .
H9C H -0.2237 0.4349 -0.0184 0.045 Uiso 1 1 calc R . .
C10 C 0.0185(2) 0.37412(18) -0.06437(15) 0.0234(6) Uani 1 1 d . . .
H10A H 0.0515 0.4234 -0.0699 0.035 Uiso 1 1 calc R . .
H10B H -0.0281 0.3714 -0.0984 0.035 Uiso 1 1 calc R . .
H10C H 0.0583 0.3291 -0.0698 0.035 Uiso 1 1 calc R . .
C11 C 0.0078(2) 0.66118(16) 0.04156(15) 0.0182(6) Uani 1 1 d . . .
C12 C -0.0763(2) 0.66064(16) 0.07393(14) 0.0185(5) Uani 1 1 d . . .
C13 C -0.1343(2) 0.61712(17) 0.03252(16) 0.0166(6) Uani 1 1 d . . .
C14 C -0.08719(19) 0.59167(17) -0.02547(14) 0.0188(6) Uani 1 1 d . . .
C15 C -0.0002(2) 0.61813(17) -0.01905(15) 0.0186(6) Uani 1 1 d . . .
C16 C 0.0866(2) 0.70748(18) 0.06292(18) 0.0254(7) Uani 1 1 d . . .
H16A H 0.1392 0.6746 0.0587 0.038 Uiso 1 1 calc R . .
H16B H 0.0796 0.7240 0.1099 0.038 Uiso 1 1 calc R . .
H16C H 0.0926 0.7542 0.0342 0.038 Uiso 1 1 calc R . .
C17 C -0.0988(2) 0.70511(18) 0.13699(15) 0.0241(6) Uani 1 1 d . . .
H17A H -0.1595 0.6933 0.1500 0.036 Uiso 1 1 calc R . .
H17B H -0.0928 0.7619 0.1289 0.036 Uiso 1 1 calc R . .
H17C H -0.0589 0.6891 0.1732 0.036 Uiso 1 1 calc R . .
C18 C -0.23296(19) 0.6112(2) 0.04030(17) 0.0261(7) Uani 1 1 d . . .
H18A H -0.2513 0.6396 0.0809 0.039 Uiso 1 1 calc R . .
H18B H -0.2499 0.5555 0.0442 0.039 Uiso 1 1 calc R . .
H18C H -0.2616 0.6344 0.0009 0.039 Uiso 1 1 calc R . .
C19 C -0.1259(2) 0.56136(18) -0.09022(15) 0.0253(6) Uani 1 1 d . . .
H19A H -0.1308 0.6048 -0.1225 0.038 Uiso 1 1 calc R . .
H19B H -0.1844 0.5394 -0.0815 0.038 Uiso 1 1 calc R . .
H19C H -0.0878 0.5201 -0.1088 0.038 Uiso 1 1 calc R . .
C20 C 0.0677(2) 0.61449(19) -0.07416(16) 0.0264(7) Uani 1 1 d . . .
H20A H 0.0768 0.5594 -0.0876 0.040 Uiso 1 1 calc R . .
H20B H 0.1232 0.6366 -0.0577 0.040 Uiso 1 1 calc R . .
H20C H 0.0473 0.6450 -0.1130 0.040 Uiso 1 1 calc R . .
C21 C 0.33910(18) 0.43141(17) -0.02876(14) 0.0173(5) Uani 1 1 d . . .
C22 C 0.41908(19) 0.40194(17) -0.00189(14) 0.0173(5) Uani 1 1 d . . .
C23 C 0.47989(18) 0.46482(17) -0.00018(14) 0.0166(5) Uani 1 1 d . . .
C24 C 0.43842(19) 0.53296(16) -0.02675(14) 0.0179(5) Uani 1 1 d . . .
C25 C 0.35076(16) 0.51235(17) -0.04321(12) 0.0171(5) Uani 1 1 d . . .
C26 C 0.26179(19) 0.3814(2) -0.04837(16) 0.0246(7) Uani 1 1 d . . .
H26A H 0.2073 0.4102 -0.0391 0.037 Uiso 1 1 calc R . .
H26B H 0.2625 0.3323 -0.0223 0.037 Uiso 1 1 calc R . .
H26C H 0.2651 0.3690 -0.0965 0.037 Uiso 1 1 calc R . .
C27 C 0.4355(2) 0.31587(17) 0.01244(15) 0.0238(6) Uani 1 1 d . . .
H27A H 0.4988 0.3068 0.0172 0.036 Uiso 1 1 calc R . .
H27B H 0.4128 0.2839 -0.0248 0.036 Uiso 1 1 calc R . .
H27C H 0.4056 0.3009 0.0542 0.036 Uiso 1 1 calc R . .
C28 C 0.57806(18) 0.45737(18) 0.01361(15) 0.0228(6) Uani 1 1 d . . .
H28A H 0.5943 0.4014 0.0153 0.034 Uiso 1 1 calc R . .
H28B H 0.5920 0.4823 0.0568 0.034 Uiso 1 1 calc R . .
H28C H 0.6110 0.4836 -0.0224 0.034 Uiso 1 1 calc R . .
C29 C 0.4822(2) 0.60670(18) -0.05155(16) 0.0242(6) Uani 1 1 d . . .
H29A H 0.5440 0.6067 -0.0377 0.036 Uiso 1 1 calc R . .
H29B H 0.4525 0.6529 -0.0324 0.036 Uiso 1 1 calc R . .
H29C H 0.4786 0.6088 -0.1008 0.036 Uiso 1 1 calc R . .
C30 C 0.2885(2) 0.56396(19) -0.08096(16) 0.0260(6) Uani 1 1 d . . .
H30A H 0.3081 0.5689 -0.1277 0.039 Uiso 1 1 calc R . .
H30B H 0.2868 0.6163 -0.0600 0.039 Uiso 1 1 calc R . .
H30C H 0.2296 0.5405 -0.0799 0.039 Uiso 1 1 calc R . .
C31 C 0.3192(2) 0.63328(17) 0.17700(15) 0.0174(6) Uani 1 1 d . . .
C32 C 0.36954(18) 0.58289(17) 0.21864(14) 0.0175(5) Uani 1 1 d . . .
C33 C 0.45632(19) 0.58132(17) 0.19229(15) 0.0186(6) Uani 1 1 d . . .
C34 C 0.4579(2) 0.62866(18) 0.13333(15) 0.0202(6) Uani 1 1 d . . .
C35 C 0.3725(2) 0.65977(17) 0.12353(15) 0.0190(6) Uani 1 1 d . . .
C36 C 0.2296(2) 0.66562(18) 0.19515(16) 0.0211(6) Uani 1 1 d . . .
H36A H 0.1841 0.6347 0.1723 0.032 Uiso 1 1 calc R . .
H36B H 0.2256 0.7209 0.1809 0.032 Uiso 1 1 calc R . .
H36C H 0.2212 0.6622 0.2439 0.032 Uiso 1 1 calc R . .
C37 C 0.3417(2) 0.54607(18) 0.28409(14) 0.0228(6) Uani 1 1 d . . .
H37A H 0.3628 0.5785 0.3216 0.034 Uiso 1 1 calc R . .
H37B H 0.3669 0.4930 0.2876 0.034 Uiso 1 1 calc R . .
H37C H 0.2775 0.5427 0.2857 0.034 Uiso 1 1 calc R . .
C38 C 0.5354(2) 0.54956(19) 0.22801(17) 0.0277(7) Uani 1 1 d . . .
H38A H 0.5547 0.5875 0.2622 0.041 Uiso 1 1 calc R . .
H38B H 0.5829 0.5410 0.1955 0.041 Uiso 1 1 calc R . .
H38C H 0.5205 0.4994 0.2497 0.041 Uiso 1 1 calc R . .
C39 C 0.5422(2) 0.6536(2) 0.09852(16) 0.0277(7) Uani 1 1 d . . .
H39A H 0.5288 0.6937 0.0644 0.042 Uiso 1 1 calc R . .
H39B H 0.5691 0.6077 0.0768 0.042 Uiso 1 1 calc R . .
H39C H 0.5829 0.6756 0.1318 0.042 Uiso 1 1 calc R . .
C40 C 0.3449(2) 0.71846(17) 0.07048(16) 0.0259(7) Uani 1 1 d . . .
H40A H 0.3972 0.7436 0.0513 0.039 Uiso 1 1 calc R . .
H40B H 0.3072 0.7588 0.0909 0.039 Uiso 1 1 calc R . .
H40C H 0.3125 0.6911 0.0348 0.039 Uiso 1 1 calc R . .
C41 C -0.06933(18) 0.53054(15) 0.22177(14) 0.0158(5) Uani 1 1 d . . .
C42 C 0.08209(17) 0.51873(17) 0.25073(13) 0.0188(6) Uani 1 1 d . . .
H42A H 0.1403 0.5244 0.2290 0.023 Uiso 1 1 calc R . .
H42B H 0.0810 0.4676 0.2748 0.023 Uiso 1 1 calc R . .
C43 C 0.06804(19) 0.58586(18) 0.30058(14) 0.0219(6) Uani 1 1 d . . .
H43A H 0.1158 0.5860 0.3344 0.026 Uiso 1 1 calc R . .
H43B H 0.0690 0.6371 0.2767 0.026 Uiso 1 1 calc R . .
C44 C -0.01948(19) 0.57457(19) 0.33491(14) 0.0229(6) Uani 1 1 d . . .
H44A H -0.0137 0.5338 0.3703 0.027 Uiso 1 1 calc R . .
H44B H -0.0372 0.6246 0.3568 0.027 Uiso 1 1 calc R . .
C45 C -0.17736(19) 0.5488(2) 0.31302(15) 0.0249(7) Uani 1 1 d . . .
H45A H -0.1988 0.6035 0.3194 0.030 Uiso 1 1 calc R . .
H45B H -0.1782 0.5221 0.3573 0.030 Uiso 1 1 calc R . .
C46 C -0.23700(17) 0.5059(2) 0.26520(13) 0.0258(6) Uani 1 1 d . . .
H46A H -0.2991 0.5153 0.2778 0.031 Uiso 1 1 calc R . .
H46B H -0.2256 0.4484 0.2676 0.031 Uiso 1 1 calc R . .
C47 C -0.22049(18) 0.53542(18) 0.19410(14) 0.0199(6) Uani 1 1 d . . .
H47A H -0.2605 0.5081 0.1625 0.024 Uiso 1 1 calc R . .
H47B H -0.2329 0.5927 0.1918 0.024 Uiso 1 1 calc R . .
C48 C 0.3895(2) 0.36704(18) 0.18464(15) 0.0190(6) Uani 1 1 d . . .
C49 C 0.54259(19) 0.37150(19) 0.15898(15) 0.0209(6) Uani 1 1 d . . .
H49A H 0.5862 0.4143 0.1532 0.025 Uiso 1 1 calc R . .
H49B H 0.5517 0.3326 0.1224 0.025 Uiso 1 1 calc R . .
C50 C 0.55726(19) 0.33130(18) 0.22682(15) 0.0228(6) Uani 1 1 d . . .
H50A H 0.6162 0.3067 0.2279 0.027 Uiso 1 1 calc R . .
H50B H 0.5542 0.3709 0.2634 0.027 Uiso 1 1 calc R . .
C51 C 0.4874(2) 0.26889(18) 0.23725(16) 0.0251(6) Uani 1 1 d . . .
H51A H 0.4984 0.2239 0.2066 0.030 Uiso 1 1 calc R . .
H51B H 0.4901 0.2492 0.2841 0.030 Uiso 1 1 calc R . .
C52 C 0.3252(2) 0.25807(19) 0.25107(17) 0.0278(7) Uani 1 1 d . . .
H52A H 0.3181 0.2706 0.2994 0.033 Uiso 1 1 calc R . .
H52B H 0.3364 0.2007 0.2469 0.033 Uiso 1 1 calc R . .
C54 C 0.2417(2) 0.27888(18) 0.21391(18) 0.0257(7) Uani 1 1 d . . .
H54A H 0.2431 0.2563 0.1680 0.031 Uiso 1 1 calc R . .
H54B H 0.1902 0.2568 0.2379 0.031 Uiso 1 1 calc R . .
C55 C 0.23437(19) 0.36767(18) 0.21024(16) 0.0193(6) Uani 1 1 d . . .
H55A H 0.1791 0.3825 0.1872 0.023 Uiso 1 1 calc R . .
H55B H 0.2330 0.3900 0.2563 0.023 Uiso 1 1 calc R . .

loop_
_atom_site_aniso_label
_atom_site_aniso_U_11
_atom_site_aniso_U_22
_atom_site_aniso_U_33
_atom_site_aniso_U_23
_atom_site_aniso_U_13
_atom_site_aniso_U_12
U1 0.01005(4) 0.01478(4) 0.01161(4) -0.00006(4) 0.00035(3) 0.00044(4)
U2 0.01026(4) 0.01262(4) 0.01059(4) 0.00025(4) 0.00032(3) 0.00014(4)
Se1 0.01050(10) 0.01624(13) 0.01541(11) -0.00047(11) 0.00039(8) 0.00097(9)
N2 0.0128(10) 0.0229(13) 0.0138(10) 0.0014(8) 0.0020(8) 0.0028(8)
N1 0.0114(10) 0.0238(12) 0.0127(10) -0.0017(8) -0.0014(8) 0.0012(8)
N3 0.0147(12) 0.0326(13) 0.0104(11) -0.0025(9) 0.0014(9) 0.0014(10)
N4 0.0150(12) 0.0191(12) 0.0175(12) 0.0047(9) 0.0012(9) 0.0001(9)
N5 0.0131(11) 0.0200(12) 0.0172(13) 0.0012(9) -0.0003(9) 0.0023(9)
N6 0.0179(12) 0.0224(13) 0.0267(14) 0.0087(10) -0.0001(10) 0.0002(9)
C1 0.0158(14) 0.0156(13) 0.0216(15) -0.0007(10) 0.0002(12) -0.0036(10)
C2 0.0217(15) 0.0160(13) 0.0213(15) -0.0017(11) 0.0022(12) -0.0030(10)
C3 0.0175(14) 0.0186(13) 0.0289(17) -0.0048(12) 0.0057(12) -0.0034(10)
C4 0.0159(15) 0.0194(15) 0.0254(18) -0.0045(12) -0.0020(13) -0.0010(11)
C5 0.0183(15) 0.0170(13) 0.0174(14) -0.0033(10) -0.0003(12) -0.0017(11)
C6 0.0172(15) 0.0171(14) 0.0242(16) -0.0004(11) -0.0009(12) 0.0024(10)
C7 0.0358(18) 0.0218(15) 0.0247(16) 0.0067(12) 0.0019(13) -0.0052(13)
C8 0.0225(17) 0.0304(18) 0.041(2) -0.0075(14) 0.0143(15) -0.0084(13)
C9 0.0217(16) 0.0292(18) 0.039(2) -0.0026(14) -0.0100(14) -0.0025(13)
C10 0.0251(16) 0.0261(15) 0.0189(15) -0.0029(11) 0.0029(13) -0.0012(12)
C11 0.0171(15) 0.0188(13) 0.0189(15) 0.0044(10) -0.0015(12) 0.0004(11)
C12 0.0210(14) 0.0170(13) 0.0175(14) 0.0013(10) 0.0000(11) 0.0030(11)
C13 0.0133(14) 0.0199(14) 0.0167(15) 0.0056(10) 0.0024(11) 0.0016(11)
C14 0.0196(14) 0.0210(14) 0.0158(13) 0.0010(10) -0.0017(11) 0.0013(11)
C15 0.0164(15) 0.0230(14) 0.0164(15) 0.0042(11) -0.0010(11) 0.0031(11)
C16 0.0237(17) 0.0211(15) 0.0315(18) 0.0059(12) -0.0112(14) -0.0024(12)
C17 0.0299(17) 0.0224(15) 0.0200(15) -0.0018(11) 0.0018(12) 0.0033(12)
C18 0.0130(14) 0.0390(19) 0.0264(17) 0.0069(13) 0.0004(12) 0.0044(12)
C19 0.0283(17) 0.0271(16) 0.0204(15) -0.0004(12) -0.0063(12) 0.0003(12)
C20 0.0238(16) 0.0340(16) 0.0213(16) 0.0080(12) 0.0066(13) 0.0058(13)
C21 0.0143(13) 0.0235(15) 0.0140(13) -0.0032(10) 0.0032(10) -0.0016(10)
C22 0.0155(13) 0.0222(14) 0.0143(13) -0.0011(10) 0.0021(10) 0.0007(11)
C23 0.0140(13) 0.0235(13) 0.0122(12) -0.0002(10) 0.0001(10) 0.0008(10)
C24 0.0201(14) 0.0201(13) 0.0136(13) 0.0016(10) 0.0012(11) -0.0013(11)
C25 0.0154(11) 0.0262(15) 0.0097(10) 0.0009(10) -0.0001(8) 0.0040(11)
C26 0.0198(15) 0.0340(18) 0.0200(15) -0.0080(12) 0.0038(12) -0.0067(12)
C27 0.0293(17) 0.0210(14) 0.0213(15) -0.0027(11) 0.0010(12) 0.0027(12)
C28 0.0140(14) 0.0338(16) 0.0206(15) 0.0029(12) 0.0006(11) -0.0003(12)
C29 0.0287(17) 0.0219(15) 0.0221(15) 0.0011(11) 0.0052(13) -0.0057(12)
C30 0.0234(16) 0.0347(17) 0.0200(15) 0.0030(13) -0.0023(12) 0.0099(12)
C31 0.0173(15) 0.0162(14) 0.0186(14) -0.0022(11) -0.0009(11) -0.0012(11)
C32 0.0163(13) 0.0199(14) 0.0163(13) -0.0016(10) -0.0011(10) -0.0016(10)
C33 0.0155(14) 0.0193(14) 0.0210(15) -0.0043(11) -0.0018(11) -0.0018(10)
C34 0.0180(15) 0.0239(16) 0.0186(15) -0.0054(11) 0.0019(11) -0.0034(11)
C35 0.0238(15) 0.0163(13) 0.0169(14) -0.0018(10) -0.0015(11) -0.0020(11)
C36 0.0211(15) 0.0244(16) 0.0177(15) -0.0026(12) -0.0002(12) 0.0020(12)
C37 0.0278(16) 0.0282(16) 0.0123(13) 0.0024(11) -0.0008(12) -0.0014(12)
C38 0.0233(16) 0.0307(17) 0.0290(17) -0.0085(13) -0.0107(13) -0.0002(12)
C39 0.0235(16) 0.0328(17) 0.0267(17) -0.0080(13) 0.0068(13) -0.0129(12)
C40 0.0361(18) 0.0198(14) 0.0219(15) 0.0045(11) -0.0016(13) -0.0018(12)
C41 0.0162(13) 0.0160(12) 0.0151(13) 0.0012(9) 0.0008(10) 0.0028(10)
C42 0.0146(12) 0.0264(15) 0.0154(12) -0.0013(10) 0.0000(10) 0.0012(10)
C43 0.0167(14) 0.0324(16) 0.0166(14) -0.0064(11) -0.0021(11) 0.0011(12)
C44 0.0207(15) 0.0348(16) 0.0131(13) -0.0025(11) 0.0009(11) -0.0003(12)
C45 0.0163(15) 0.0423(19) 0.0160(14) 0.0018(12) 0.0050(11) 0.0043(12)
C46 0.0166(12) 0.0425(18) 0.0184(12) 0.0017(16) 0.0037(9) 0.0026(15)
C47 0.0121(13) 0.0306(16) 0.0170(14) 0.0014(11) 0.0027(10) 0.0023(11)
C48 0.0208(15) 0.0201(15) 0.0162(14) 0.0005(11) 0.0000(11) 0.0024(11)
C49 0.0151(14) 0.0251(16) 0.0224(15) 0.0033(12) -0.0016(11) 0.0029(11)
C50 0.0159(14) 0.0306(16) 0.0219(15) 0.0029(12) -0.0037(11) 0.0020(11)
C51 0.0243(16) 0.0258(15) 0.0253(16) 0.0082(11) -0.0035(12) 0.0047(12)
C52 0.0247(16) 0.0257(16) 0.0331(19) 0.0169(14) -0.0007(13) -0.0004(12)
C54 0.0215(15) 0.0254(16) 0.0302(17) 0.0122(13) -0.0009(13) -0.0019(12)
C55 0.0160(14) 0.0240(15) 0.0180(15) 0.0038(11) 0.0016(11) -0.0010(11)

loop_
_atom_type_symbol
_atom_type_description
_atom_type_scat_dispersion_real
_atom_type_scat_dispersion_imag
_atom_type_scat_source
C C 0.0033 0.0016 'International Tables Vol C Tables 4.2.6.8 and 6.1.1.4'
H H 0.0000 0.0000 'International Tables Vol C Tables 4.2.6.8 and 6.1.1.4'
N N 0.0061 0.0033 'International Tables Vol C Tables 4.2.6.8 and 6.1.1.4'
Se Se -0.0929 2.2259 'International Tables Vol C Tables 4.2.6.8 and 6.1.1.4'
U U -9.6767 9.6646 'International Tables Vol C Tables 4.2.6.8 and 6.1.1.4'

loop_
_geom_angle_atom_site_label_1
_geom_angle_atom_site_label_2
_geom_angle_atom_site_label_3
_geom_angle
_geom_angle_site_symmetry_1
_geom_angle_site_symmetry_3
_geom_angle_publ_flag
Cnt1 U1 Se1 104.3 . . ?
Cnt1 U1 N2 95.2 . . ?
Cnt1 U1 N1 110.2 . . ?
Cnt1 U1 C41 105.9 . . ?
Cnt2 U1 Se1 100.8 . . ?
Cnt2 U1 N2 96.3 . . ?
Cnt2 U1 N1 117.1 . . ?
Cnt2 U1 C41 106.9 . . ?
Cnt1 U1 Cnt2 129.0 . . ?
Cnt3 U2 Se1 100.6 . . ?
Cnt3 U2 N4 122.2 . . ?
Cnt3 U2 N5 95.3 . . ?
Cnt3 U2 C48 109.8 . . ?
Cnt4 U2 Se1 105.6 . . ?
Cnt4 U2 N4 106.6 . . ?
Cnt4 U2 N5 96.6 . . ?
Cnt4 U2 C48 103.8 . . ?
Cnt3 U2 Cnt4 127.2 . . ?
N1 U1 N2 55.32(7) . . ?
N1 U1 C5 130.51(8) . . ?
N2 U1 C5 119.04(8) . . ?
N1 U1 C12 92.70(8) . . ?
N2 U1 C12 74.83(8) . . ?
C5 U1 C12 135.86(8) . . ?
N1 U1 C2 84.42(8) . . ?
N2 U1 C2 81.22(8) . . ?
C5 U1 C2 48.82(9) . . ?
C12 U1 C2 152.54(9) . . ?
N1 U1 C1 101.50(8) . . ?
N2 U1 C1 110.57(8) . . ?
C5 U1 C1 29.57(8) . . ?
C12 U1 C1 165.41(9) . . ?
C2 U1 C1 29.36(9) . . ?
N1 U1 C13 115.17(8) . . ?
N2 U1 C13 76.22(8) . . ?
C5 U1 C13 108.81(9) . . ?
C12 U1 C13 29.37(8) . . ?
C2 U1 C13 130.96(9) . . ?
C1 U1 C13 137.00(9) . . ?
N1 U1 C11 100.13(8) . . ?
N2 U1 C11 102.64(8) . . ?
C5 U1 C11 126.37(9) . . ?
C12 U1 C11 29.73(8) . . ?
C2 U1 C11 175.18(9) . . ?
C1 U1 C11 146.60(8) . . ?
C13 U1 C11 48.42(9) . . ?
N1 U1 C15 128.62(8) . . ?
N2 U1 C15 121.38(8) . . ?
C5 U1 C15 97.48(9) . . ?
C12 U1 C15 48.34(8) . . ?
C2 U1 C15 146.15(9) . . ?
C1 U1 C15 121.60(9) . . ?
C13 U1 C15 47.95(9) . . ?
C11 U1 C15 29.08(9) . . ?
N1 U1 C3 100.22(9) . . ?
N2 U1 C3 71.05(8) . . ?
C5 U1 C3 48.12(9) . . ?
C12 U1 C3 126.35(9) . . ?
C2 U1 C3 29.42(9) . . ?
C1 U1 C3 48.00(8) . . ?
C13 U1 C3 101.58(9) . . ?
C11 U1 C3 149.15(9) . . ?
C15 U1 C3 128.71(9) . . ?
N1 U1 C4 128.97(9) . . ?
N2 U1 C4 93.47(9) . . ?
C5 U1 C4 29.32(9) . . ?
C12 U1 C4 119.16(9) . . ?
C2 U1 C4 48.57(9) . . ?
C1 U1 C4 48.30(9) . . ?
C13 U1 C4 89.84(8) . . ?
C11 U1 C4 127.72(9) . . ?
C15 U1 C4 101.53(9) . . ?
C3 U1 C4 28.98(9) . . ?
N1 U1 C14 140.96(8) . . ?
N2 U1 C14 104.27(8) . . ?
C5 U1 C14 87.98(8) . . ?
C12 U1 C14 48.28(8) . . ?
C2 U1 C14 128.60(9) . . ?
C1 U1 C14 117.38(9) . . ?
C13 U1 C14 29.26(8) . . ?
C11 U1 C14 47.91(8) . . ?
C15 U1 C14 28.69(8) . . ?
C3 U1 C14 103.14(9) . . ?
C4 U1 C14 80.04(9) . . ?
N1 U1 Se1 81.00(5) . . ?
N2 U1 Se1 136.15(5) . . ?
C5 U1 Se1 90.95(6) . . ?
C12 U1 Se1 106.60(6) . . ?
C2 U1 Se1 99.93(6) . . ?
C1 U1 Se1 79.26(6) . . ?
C13 U1 Se1 126.31(6) . . ?
C11 U1 Se1 79.35(6) . . ?
C15 U1 Se1 81.08(6) . . ?
C3 U1 Se1 126.73(6) . . ?
C4 U1 Se1 120.27(6) . . ?
C14 U1 Se1 108.27(6) . . ?
N1 U1 C41 27.96(7) . . ?
N2 U1 C41 27.47(7) . . ?
C5 U1 C41 131.54(8) . . ?
C12 U1 C41 81.26(8) . . ?
C2 U1 C41 83.67(8) . . ?
C1 U1 C41 109.93(8) . . ?
C13 U1 C41 94.64(8) . . ?
C11 U1 C41 101.09(8) . . ?
C15 U1 C41 128.45(8) . . ?
C3 U1 C41 86.61(8) . . ?
C4 U1 C41 114.08(9) . . ?
C14 U1 C41 123.82(8) . . ?
Se1 U1 C41 108.69(6) . . ?
N4 U2 N5 55.21(8) . . ?
N4 U2 C22 97.64(8) . . ?
N5 U2 C22 73.42(8) . . ?
N4 U2 C35 127.96(9) . . ?
N5 U2 C35 119.56(8) . . ?
C22 U2 C35 132.66(9) . . ?
N4 U2 C21 104.82(8) . . ?
N5 U2 C21 100.83(8) . . ?
C22 U2 C21 29.66(8) . . ?
C35 U2 C21 125.20(8) . . ?
N4 U2 C34 124.62(9) . . ?
N5 U2 C34 92.93(9) . . ?
C22 U2 C34 116.53(9) . . ?
C35 U2 C34 29.45(9) . . ?
C21 U2 C34 126.75(8) . . ?
N4 U2 C32 81.02(8) . . ?
N5 U2 C32 84.02(8) . . ?
C22 U2 C32 152.85(8) . . ?
C35 U2 C32 48.67(8) . . ?
C21 U2 C32 173.86(8) . . ?
C34 U2 C32 48.64(9) . . ?
N4 U2 C23 119.51(8) . . ?
N5 U2 C23 75.89(8) . . ?
C22 U2 C23 29.40(8) . . ?
C35 U2 C23 105.20(8) . . ?
C21 U2 C23 48.43(8) . . ?
C34 U2 C23 87.26(9) . . ?
C32 U2 C23 130.43(8) . . ?
N4 U2 C33 95.33(9) . . ?
N5 U2 C33 71.54(9) . . ?
C22 U2 C33 125.34(8) . . ?
C35 U2 C33 48.53(9) . . ?
C21 U2 C33 148.94(8) . . ?
C34 U2 C33 29.43(9) . . ?
C32 U2 C33 29.44(8) . . ?
C23 U2 C33 101.02(8) . . ?
N4 U2 C31 99.81(8) . . ?
N5 U2 C31 113.16(9) . . ?
C22 U2 C31 161.88(8) . . ?
C35 U2 C31 29.22(8) . . ?
C21 U2 C31 145.42(9) . . ?
C34 U2 C31 48.15(9) . . ?
C32 U2 C31 29.26(8) . . ?
C23 U2 C31 133.48(9) . . ?
C33 U2 C31 48.09(9) . . ?
N4 U2 C25 133.13(9) . . ?
N5 U2 C25 120.53(8) . . ?
C22 U2 C25 48.45(8) . . ?
C35 U2 C25 96.03(9) . . ?
C21 U2 C25 29.19(8) . . ?
C34 U2 C25 101.42(9) . . ?
C32 U2 C25 144.69(8) . . ?
C23 U2 C25 48.12(8) . . ?
C33 U2 C25 129.55(8) . . ?
C31 U2 C25 119.20(8) . . ?
N4 U2 C24 145.72(8) . . ?
N5 U2 C24 104.05(8) . . ?
C22 U2 C24 48.15(8) . . ?
C35 U2 C24 85.22(8) . . ?
C21 U2 C24 47.95(8) . . ?
C34 U2 C24 78.84(8) . . ?
C32 U2 C24 127.40(8) . . ?
C23 U2 C24 29.05(8) . . ?
C33 U2 C24 103.46(8) . . ?
C31 U2 C24 114.11(8) . . ?
C25 U2 C24 28.93(7) . . ?
N4 U2 Se1 81.70(6) . . ?
N5 U2 Se1 135.81(6) . . ?
C22 U2 Se1 106.82(6) . . ?
C35 U2 Se1 93.25(6) . . ?
C21 U2 Se1 79.37(6) . . ?
C34 U2 Se1 122.66(6) . . ?
C32 U2 Se1 99.84(6) . . ?
C23 U2 Se1 126.03(6) . . ?
C33 U2 Se1 127.55(6) . . ?
C31 U2 Se1 80.61(6) . . ?
C25 U2 Se1 80.30(5) . . ?
C24 U2 Se1 107.66(6) . . ?
N4 U2 C48 27.89(8) . . ?
N5 U2 C48 27.34(8) . . ?
C22 U2 C48 84.21(8) . . ?
C35 U2 C48 129.47(9) . . ?
C21 U2 C48 103.66(8) . . ?
C34 U2 C48 110.94(9) . . ?
C32 U2 C48 82.39(8) . . ?
C23 U2 C48 97.36(8) . . ?
C33 U2 C48 83.36(9) . . ?
C31 U2 C48 109.41(9) . . ?
C25 U2 C48 131.39(8) . . ?
C24 U2 C48 126.38(8) . . ?
Se1 U2 C48 108.97(6) . . ?
U1 Se1 U2 167.201(11) . . ?
C41 N2 C47 116.0(2) . . ?
C41 N2 U1 93.12(16) . . ?
C47 N2 U1 149.60(18) . . ?
C41 N1 C42 116.6(2) . . ?
C41 N1 U1 97.74(16) . . ?
C42 N1 U1 145.64(17) . . ?
C41 N3 C44 123.1(2) . . ?
C41 N3 C45 121.0(2) . . ?
C44 N3 C45 115.9(2) . . ?
C48 N4 C55 117.7(2) . . ?
C48 N4 U2 98.04(18) . . ?
C55 N4 U2 144.20(19) . . ?
C48 N5 C49 118.0(2) . . ?
C48 N5 U2 93.46(17) . . ?
C49 N5 U2 147.89(18) . . ?
C48 N6 C51 121.5(3) . . ?
C48 N6 C52 121.9(2) . . ?
C51 N6 C52 116.4(2) . . ?
C2 C1 C5 108.5(3) . . ?
C2 C1 C6 124.7(3) . . ?
C5 C1 C6 125.4(3) . . ?
C2 C1 U1 75.29(16) . . ?
C5 C1 U1 74.73(16) . . ?
C6 C1 U1 126.75(18) . . ?
C1 C2 C3 107.2(3) . . ?
C1 C2 C7 127.1(3) . . ?
C3 C2 C7 125.2(3) . . ?
C1 C2 U1 75.35(16) . . ?
C3 C2 U1 77.20(16) . . ?
C7 C2 U1 118.9(2) . . ?
C4 C3 C2 108.6(3) . . ?
C4 C3 C8 125.1(3) . . ?
C2 C3 C8 124.9(3) . . ?
C4 C3 U1 75.53(17) . . ?
C2 C3 U1 73.38(16) . . ?
C8 C3 U1 127.93(19) . . ?
C3 C4 C5 107.3(3) . . ?
C3 C4 C9 122.8(3) . . ?
C5 C4 C9 127.9(3) . . ?
C3 C4 U1 75.49(17) . . ?
C5 C4 U1 72.95(16) . . ?
C9 C4 U1 129.8(2) . . ?
C1 C5 C4 108.2(3) . . ?
C1 C5 C10 126.0(3) . . ?
C4 C5 C10 125.2(3) . . ?
C1 C5 U1 75.70(16) . . ?
C4 C5 U1 77.73(17) . . ?
C10 C5 U1 119.86(19) . . ?
C15 C11 C12 107.6(3) . . ?
C15 C11 C16 125.6(3) . . ?
C12 C11 C16 126.4(3) . . ?
C15 C11 U1 76.45(16) . . ?
C12 C11 U1 74.42(15) . . ?
C16 C11 U1 121.14(19) . . ?
C13 C12 C11 107.4(2) . . ?
C13 C12 C17 127.2(3) . . ?
C11 C12 C17 125.1(3) . . ?
C13 C12 U1 75.77(16) . . ?
C11 C12 U1 75.84(15) . . ?
C17 C12 U1 118.68(19) . . ?
C12 C13 C14 108.3(3) . . ?
C12 C13 C18 126.5(3) . . ?
C14 C13 C18 124.2(3) . . ?
C12 C13 U1 74.87(16) . . ?
C14 C13 U1 77.19(16) . . ?
C18 C13 U1 123.15(19) . . ?
C15 C14 C13 107.7(3) . . ?
C15 C14 C19 123.8(3) . . ?
C13 C14 C19 126.7(3) . . ?
C15 C14 U1 75.08(17) . . ?
C13 C14 U1 73.55(16) . . ?
C19 C14 U1 129.16(19) . . ?
C14 C15 C11 108.8(3) . . ?
C14 C15 C20 124.6(3) . . ?
C11 C15 C20 125.6(3) . . ?
C14 C15 U1 76.23(17) . . ?
C11 C15 U1 74.47(16) . . ?
C20 C15 U1 124.71(19) . . ?
C25 C21 C22 108.1(2) . . ?
C25 C21 C26 126.4(3) . . ?
C22 C21 C26 124.8(3) . . ?
C25 C21 U2 76.89(16) . . ?
C22 C21 U2 74.51(16) . . ?
C26 C21 U2 122.24(18) . . ?
C23 C22 C21 107.8(2) . . ?
C23 C22 C27 128.1(3) . . ?
C21 C22 C27 123.6(3) . . ?
C23 C22 U2 76.52(16) . . ?
C21 C22 U2 75.83(16) . . ?
C27 C22 U2 119.99(18) . . ?
C22 C23 C24 108.3(2) . . ?
C22 C23 C28 125.8(3) . . ?
C24 C23 C28 124.8(2) . . ?
C22 C23 U2 74.08(16) . . ?
C24 C23 U2 77.67(16) . . ?
C28 C23 U2 124.19(19) . . ?
C25 C24 C23 107.7(2) . . ?
C25 C24 C29 123.2(3) . . ?
C23 C24 C29 127.1(3) . . ?
C25 C24 U2 74.27(15) . . ?
C23 C24 U2 73.28(16) . . ?
C29 C24 U2 130.76(19) . . ?
C21 C25 C24 108.1(2) . . ?
C21 C25 C30 126.3(3) . . ?
C24 C25 C30 124.7(3) . . ?
C21 C25 U2 73.91(15) . . ?
C24 C25 U2 76.79(15) . . ?
C30 C25 U2 124.03(18) . . ?
C35 C31 C32 108.7(3) . . ?
C35 C31 C36 125.7(3) . . ?
C32 C31 C36 124.6(3) . . ?
C35 C31 U2 74.22(17) . . ?
C32 C31 U2 74.65(16) . . ?
C36 C31 U2 126.66(19) . . ?
C31 C32 C33 107.4(3) . . ?
C31 C32 C37 127.2(3) . . ?
C33 C32 C37 124.9(3) . . ?
C31 C32 U2 76.10(17) . . ?
C33 C32 U2 75.63(16) . . ?
C37 C32 U2 120.52(19) . . ?
C34 C33 C32 108.0(3) . . ?
C34 C33 C38 125.5(3) . . ?
C32 C33 C38 125.4(3) . . ?
C34 C33 U2 74.87(17) . . ?
C32 C33 U2 74.92(16) . . ?
C38 C33 U2 125.73(19) . . ?
C35 C34 C33 107.9(3) . . ?
C35 C34 C39 127.5(3) . . ?
C33 C34 C39 123.2(3) . . ?
C35 C34 U2 74.89(16) . . ?
C33 C34 U2 75.70(17) . . ?
C39 C34 U2 125.6(2) . . ?
C31 C35 C34 107.8(3) . . ?
C31 C35 C40 125.2(3) . . ?
C34 C35 C40 126.6(3) . . ?
C31 C35 U2 76.56(17) . . ?
C34 C35 U2 75.66(16) . . ?
C40 C35 U2 119.37(19) . . ?
N2 C41 N1 113.4(2) . . ?
N2 C41 N3 124.9(2) . . ?
N1 C41 N3 121.7(2) . . ?
N2 C41 U1 59.41(14) . . ?
N1 C41 U1 54.30(13) . . ?
N3 C41 U1 172.8(2) . . ?
N1 C42 C43 110.2(2) . . ?
C44 C43 C42 108.9(2) . . ?
N3 C44 C43 111.4(2) . . ?
N3 C45 C46 110.7(2) . . ?
C45 C46 C47 109.2(3) . . ?
N2 C47 C46 110.6(2) . . ?
N5 C48 N4 113.2(3) . . ?
N5 C48 N6 124.4(3) . . ?
N4 C48 N6 122.4(3) . . ?
N5 C48 U2 59.20(15) . . ?
N4 C48 U2 54.08(14) . . ?
N6 C48 U2 175.6(2) . . ?
N5 C49 C50 111.6(2) . . ?
C51 C50 C49 109.3(2) . . ?
N6 C51 C50 110.1(2) . . ?
N6 C52 C54 110.9(2) . . ?
C55 C54 C52 108.5(3) . . ?
N4 C55 C54 109.7(3) . . ?

loop_
_geom_bond_atom_site_label_1
_geom_bond_atom_site_label_2
_geom_bond_distance
_geom_bond_site_symmetry_2
_geom_bond_publ_flag
U1 Cnt1 2.529 . ?
U1 Cnt2 2.538 . ?
U2 Cnt3 2.531 . ?
U2 Cnt4 2.521 . ?
U1 N1 2.343(2) . ?
U1 N2 2.465(2) . ?
U1 C5 2.773(3) . ?
U1 C12 2.783(3) . ?
U1 C2 2.785(3) . ?
U1 C1 2.785(3) . ?
U1 C13 2.795(3) . ?
U1 C11 2.801(3) . ?
U1 C15 2.827(3) . ?
U1 C3 2.834(3) . ?
U1 C4 2.834(3) . ?
U1 C14 2.841(3) . ?
U1 Se1 2.8476(3) . ?
U1 C41 2.859(3) . ?
U2 N4 2.349(2) . ?
U2 N5 2.472(2) . ?
U2 C22 2.765(3) . ?
U2 C35 2.780(3) . ?
U2 C21 2.782(3) . ?
U2 C34 2.790(3) . ?
U2 C32 2.791(3) . ?
U2 C23 2.796(3) . ?
U2 C33 2.801(3) . ?
U2 C31 2.810(3) . ?
U2 C25 2.820(2) . ?
U2 C24 2.852(3) . ?
U2 Se1 2.8570(3) . ?
U2 C48 2.872(3) . ?
N2 C41 1.321(3) . ?
N2 C47 1.468(3) . ?
N1 C41 1.353(3) . ?
N1 C42 1.449(3) . ?
N3 C41 1.369(3) . ?
N3 C44 1.460(4) . ?
N3 C45 1.466(3) . ?
N4 C48 1.357(4) . ?
N4 C55 1.466(4) . ?
N5 C48 1.322(4) . ?
N5 C49 1.460(4) . ?
N6 C48 1.360(4) . ?
N6 C51 1.465(4) . ?
N6 C52 1.466(4) . ?
C1 C2 1.411(4) . ?
C1 C5 1.418(4) . ?
C1 C6 1.513(4) . ?
C2 C3 1.428(4) . ?
C2 C7 1.509(4) . ?
C3 C4 1.418(5) . ?
C3 C8 1.503(4) . ?
C4 C5 1.420(4) . ?
C4 C9 1.499(4) . ?
C5 C10 1.501(4) . ?
C11 C15 1.413(4) . ?
C11 C12 1.433(4) . ?
C11 C16 1.495(4) . ?
C12 C13 1.414(4) . ?
C12 C17 1.502(4) . ?
C13 C14 1.424(4) . ?
C13 C18 1.513(4) . ?
C14 C15 1.404(4) . ?
C14 C19 1.506(4) . ?
C15 C20 1.507(4) . ?
C21 C25 1.412(4) . ?
C21 C22 1.420(4) . ?
C21 C26 1.502(4) . ?
C22 C23 1.412(4) . ?
C22 C27 1.506(4) . ?
C23 C24 1.418(4) . ?
C23 C28 1.524(4) . ?
C24 C25 1.417(4) . ?
C24 C29 1.499(4) . ?
C25 C30 1.492(4) . ?
C31 C35 1.410(4) . ?
C31 C32 1.415(4) . ?
C31 C36 1.512(4) . ?
C32 C33 1.421(4) . ?
C32 C37 1.503(4) . ?
C33 C34 1.420(4) . ?
C33 C38 1.498(4) . ?
C34 C35 1.416(4) . ?
C34 C39 1.517(4) . ?
C35 C40 1.509(4) . ?
C42 C43 1.523(4) . ?
C43 C44 1.509(4) . ?
C45 C46 1.502(4) . ?
C46 C47 1.520(4) . ?
C49 C50 1.527(4) . ?
C50 C51 1.513(4) . ?
C52 C54 1.512(4) . ?
C54 C55 1.510(4) . ?

loop_
_geom_torsion_atom_site_label_1
_geom_torsion_atom_site_label_2
_geom_torsion_atom_site_label_3
_geom_torsion_atom_site_label_4
_geom_torsion
_geom_torsion_site_symmetry_1
_geom_torsion_site_symmetry_2
_geom_torsion_site_symmetry_3
_geom_torsion_site_symmetry_4
_geom_torsion_publ_flag
N1 U1 Se1 U2 32.62(7) . . . . ?
N2 U1 Se1 U2 37.58(9) . . . . ?
C5 U1 Se1 U2 -98.31(8) . . . . ?
C12 U1 Se1 U2 122.76(8) . . . . ?
C2 U1 Se1 U2 -50.04(8) . . . . ?
C1 U1 Se1 U2 -71.01(8) . . . . ?
C13 U1 Se1 U2 147.33(9) . . . . ?
C11 U1 Se1 U2 134.80(8) . . . . ?
C15 U1 Se1 U2 164.26(8) . . . . ?
C3 U1 Se1 U2 -63.47(10) . . . . ?
C4 U1 Se1 U2 -97.54(9) . . . . ?
C14 U1 Se1 U2 173.50(8) . . . . ?
C41 U1 Se1 U2 36.58(8) . . . . ?
N4 U2 Se1 U1 20.64(8) . . . . ?
N5 U2 Se1 U1 32.87(10) . . . . ?
C22 U2 Se1 U1 116.17(8) . . . . ?
C35 U2 Se1 U1 -107.25(8) . . . . ?
C21 U2 Se1 U1 127.52(8) . . . . ?
C34 U2 Se1 U1 -105.41(9) . . . . ?
C32 U2 Se1 U1 -58.67(8) . . . . ?
C23 U2 Se1 U1 141.27(8) . . . . ?
C33 U2 Se1 U1 -69.71(9) . . . . ?
C31 U2 Se1 U1 -80.82(8) . . . . ?
C25 U2 Se1 U1 157.18(8) . . . . ?
C24 U2 Se1 U1 166.73(7) . . . . ?
C48 U2 Se1 U1 26.60(8) . . . . ?
N1 U1 N2 C41 3.90(15) . . . . ?
C5 U1 N2 C41 125.19(16) . . . . ?
C12 U1 N2 C41 -100.39(17) . . . . ?
C2 U1 N2 C41 93.16(17) . . . . ?
C1 U1 N2 C41 93.86(17) . . . . ?
C13 U1 N2 C41 -130.71(17) . . . . ?
C11 U1 N2 C41 -89.77(17) . . . . ?
C15 U1 N2 C41 -113.94(16) . . . . ?
C3 U1 N2 C41 121.66(17) . . . . ?
C4 U1 N2 C41 140.30(17) . . . . ?
C14 U1 N2 C41 -139.09(16) . . . . ?
Se1 U1 N2 C41 -2.1(2) . . . . ?
N1 U1 N2 C47 168.0(4) . . . . ?
C5 U1 N2 C47 -70.7(4) . . . . ?
C12 U1 N2 C47 63.8(4) . . . . ?
C2 U1 N2 C47 -102.7(4) . . . . ?
C1 U1 N2 C47 -102.0(4) . . . . ?
C13 U1 N2 C47 33.4(4) . . . . ?
C11 U1 N2 C47 74.4(4) . . . . ?
C15 U1 N2 C47 50.2(4) . . . . ?
C3 U1 N2 C47 -74.2(4) . . . . ?
C4 U1 N2 C47 -55.5(4) . . . . ?
C14 U1 N2 C47 25.1(4) . . . . ?
Se1 U1 N2 C47 162.1(3) . . . . ?
C41 U1 N2 C47 164.1(5) . . . . ?
N2 U1 N1 C41 -3.84(15) . . . . ?
C5 U1 N1 C41 -104.51(17) . . . . ?
C12 U1 N1 C41 65.60(17) . . . . ?
C2 U1 N1 C41 -87.01(17) . . . . ?
C1 U1 N1 C41 -111.01(17) . . . . ?
C13 U1 N1 C41 45.97(18) . . . . ?
C11 U1 N1 C41 94.60(17) . . . . ?
C15 U1 N1 C41 101.11(17) . . . . ?
C3 U1 N1 C41 -62.09(17) . . . . ?
C4 U1 N1 C41 -66.13(19) . . . . ?
C14 U1 N1 C41 64.0(2) . . . . ?
Se1 U1 N1 C41 171.99(16) . . . . ?
N2 U1 N1 C42 173.4(3) . . . . ?
C5 U1 N1 C42 72.7(3) . . . . ?
C12 U1 N1 C42 -117.1(3) . . . . ?
C2 U1 N1 C42 90.2(3) . . . . ?
C1 U1 N1 C42 66.3(3) . . . . ?
C13 U1 N1 C42 -136.8(3) . . . . ?
C11 U1 N1 C42 -88.1(3) . . . . ?
C15 U1 N1 C42 -81.6(3) . . . . ?
C3 U1 N1 C42 115.2(3) . . . . ?
C4 U1 N1 C42 111.1(3) . . . . ?
C14 U1 N1 C42 -118.7(3) . . . . ?
Se1 U1 N1 C42 -10.8(3) . . . . ?
C41 U1 N1 C42 177.3(4) . . . . ?
N5 U2 N4 C48 -1.75(16) . . . . ?
C22 U2 N4 C48 61.91(18) . . . . ?
C35 U2 N4 C48 -104.45(19) . . . . ?
C21 U2 N4 C48 91.28(18) . . . . ?
C34 U2 N4 C48 -67.9(2) . . . . ?
C32 U2 N4 C48 -90.68(18) . . . . ?
C23 U2 N4 C48 41.0(2) . . . . ?
C33 U2 N4 C48 -64.87(18) . . . . ?
C31 U2 N4 C48 -113.21(19) . . . . ?
C25 U2 N4 C48 99.60(19) . . . . ?
C24 U2 N4 C48 58.6(2) . . . . ?
Se1 U2 N4 C48 167.90(18) . . . . ?
N5 U2 N4 C55 174.0(4) . . . . ?
C22 U2 N4 C55 -122.4(3) . . . . ?
C35 U2 N4 C55 71.3(4) . . . . ?
C21 U2 N4 C55 -93.0(3) . . . . ?
C34 U2 N4 C55 107.8(3) . . . . ?
C32 U2 N4 C55 85.0(3) . . . . ?
C23 U2 N4 C55 -143.3(3) . . . . ?
C33 U2 N4 C55 110.9(3) . . . . ?
C31 U2 N4 C55 62.5(3) . . . . ?
C25 U2 N4 C55 -84.7(4) . . . . ?
C24 U2 N4 C55 -125.7(3) . . . . ?
Se1 U2 N4 C55 -16.4(3) . . . . ?
C48 U2 N4 C55 175.7(4) . . . . ?
N4 U2 N5 C48 1.78(17) . . . . ?
C22 U2 N5 C48 -110.29(19) . . . . ?
C35 U2 N5 C48 119.62(18) . . . . ?
C21 U2 N5 C48 -98.83(18) . . . . ?
C34 U2 N5 C48 132.87(18) . . . . ?
C32 U2 N5 C48 84.98(18) . . . . ?
C23 U2 N5 C48 -140.70(19) . . . . ?
C33 U2 N5 C48 112.34(19) . . . . ?
C31 U2 N5 C48 87.68(19) . . . . ?
C25 U2 N5 C48 -122.04(18) . . . . ?
C24 U2 N5 C48 -147.91(18) . . . . ?
Se1 U2 N5 C48 -13.0(2) . . . . ?
N4 U2 N5 C49 171.0(4) . . . . ?
C22 U2 N5 C49 58.9(4) . . . . ?
C35 U2 N5 C49 -71.2(4) . . . . ?
C21 U2 N5 C49 70.4(4) . . . . ?
C34 U2 N5 C49 -57.9(4) . . . . ?
C32 U2 N5 C49 -105.8(4) . . . . ?
C23 U2 N5 C49 28.5(4) . . . . ?
C33 U2 N5 C49 -78.5(4) . . . . ?
C31 U2 N5 C49 -103.1(4) . . . . ?
C25 U2 N5 C49 47.1(4) . . . . ?
C24 U2 N5 C49 21.3(4) . . . . ?
Se1 U2 N5 C49 156.2(3) . . . . ?
C48 U2 N5 C49 169.2(5) . . . . ?
N1 U1 C1 C2 55.65(18) . . . . ?
N2 U1 C1 C2 -1.4(2) . . . . ?
C5 U1 C1 C2 -114.3(3) . . . . ?
C12 U1 C1 C2 -110.8(4) . . . . ?
C13 U1 C1 C2 -93.1(2) . . . . ?
C11 U1 C1 C2 -174.96(17) . . . . ?
C15 U1 C1 C2 -153.54(17) . . . . ?
C3 U1 C1 C2 -37.82(17) . . . . ?
C4 U1 C1 C2 -77.07(19) . . . . ?
C14 U1 C1 C2 -120.82(18) . . . . ?
Se1 U1 C1 C2 134.05(18) . . . . ?
C41 U1 C1 C2 27.9(2) . . . . ?
N1 U1 C1 C5 169.97(17) . . . . ?
N2 U1 C1 C5 112.91(17) . . . . ?
C12 U1 C1 C5 3.5(4) . . . . ?
C2 U1 C1 C5 114.3(3) . . . . ?
C13 U1 C1 C5 21.2(2) . . . . ?
C11 U1 C1 C5 -60.6(2) . . . . ?
C15 U1 C1 C5 -39.2(2) . . . . ?
C3 U1 C1 C5 76.50(19) . . . . ?
C4 U1 C1 C5 37.25(17) . . . . ?
C14 U1 C1 C5 -6.5(2) . . . . ?
Se1 U1 C1 C5 -111.64(17) . . . . ?
C41 U1 C1 C5 142.22(17) . . . . ?
N1 U1 C1 C6 -67.0(3) . . . . ?
N2 U1 C1 C6 -124.1(3) . . . . ?
C5 U1 C1 C6 123.0(3) . . . . ?
C12 U1 C1 C6 126.6(4) . . . . ?
C2 U1 C1 C6 -122.6(3) . . . . ?
C13 U1 C1 C6 144.3(2) . . . . ?
C11 U1 C1 C6 62.4(3) . . . . ?
C15 U1 C1 C6 83.8(3) . . . . ?
C3 U1 C1 C6 -160.5(3) . . . . ?
C4 U1 C1 C6 160.3(3) . . . . ?
C14 U1 C1 C6 116.5(3) . . . . ?
Se1 U1 C1 C6 11.4(2) . . . . ?
C41 U1 C1 C6 -94.7(3) . . . . ?
C5 C1 C2 C3 3.3(3) . . . . ?
C6 C1 C2 C3 -163.9(3) . . . . ?
U1 C1 C2 C3 71.3(2) . . . . ?
C5 C1 C2 C7 176.7(3) . . . . ?
C6 C1 C2 C7 9.5(5) . . . . ?
U1 C1 C2 C7 -115.3(3) . . . . ?
C5 C1 C2 U1 -68.0(2) . . . . ?
C6 C1 C2 U1 124.8(3) . . . . ?
N1 U1 C2 C1 -125.62(18) . . . . ?
N2 U1 C2 C1 178.66(19) . . . . ?
C5 U1 C2 C1 36.69(17) . . . . ?
C12 U1 C2 C1 149.28(19) . . . . ?
C13 U1 C2 C1 115.62(18) . . . . ?
C11 U1 C2 C1 35.2(11) . . . . ?
C15 U1 C2 C1 43.0(3) . . . . ?
C3 U1 C2 C1 111.9(3) . . . . ?
C4 U1 C2 C1 76.07(19) . . . . ?
C14 U1 C2 C1 77.4(2) . . . . ?
Se1 U1 C2 C1 -45.80(18) . . . . ?
C41 U1 C2 C1 -153.73(19) . . . . ?
N1 U1 C2 C3 122.43(18) . . . . ?
N2 U1 C2 C3 66.72(18) . . . . ?
C5 U1 C2 C3 -75.26(19) . . . . ?
C12 U1 C2 C3 37.3(3) . . . . ?
C1 U1 C2 C3 -111.9(3) . . . . ?
C13 U1 C2 C3 3.7(2) . . . . ?
C11 U1 C2 C3 -76.8(10) . . . . ?
C15 U1 C2 C3 -69.0(2) . . . . ?
C4 U1 C2 C3 -35.87(17) . . . . ?
C14 U1 C2 C3 -34.6(2) . . . . ?
Se1 U1 C2 C3 -157.74(16) . . . . ?
C41 U1 C2 C3 94.33(18) . . . . ?
N1 U1 C2 C7 -1.0(2) . . . . ?
N2 U1 C2 C7 -56.7(2) . . . . ?
C5 U1 C2 C7 161.3(3) . . . . ?
C12 U1 C2 C7 -86.1(3) . . . . ?
C1 U1 C2 C7 124.7(3) . . . . ?
C13 U1 C2 C7 -119.7(2) . . . . ?
C11 U1 C2 C7 159.8(9) . . . . ?
C15 U1 C2 C7 167.6(2) . . . . ?
C3 U1 C2 C7 -123.4(3) . . . . ?
C4 U1 C2 C7 -159.3(3) . . . . ?
C14 U1 C2 C7 -158.0(2) . . . . ?
Se1 U1 C2 C7 78.9(2) . . . . ?
C41 U1 C2 C7 -29.1(2) . . . . ?
C1 C2 C3 C4 -2.1(3) . . . . ?
C7 C2 C3 C4 -175.6(3) . . . . ?
U1 C2 C3 C4 67.9(2) . . . . ?
C1 C2 C3 C8 165.0(3) . . . . ?
C7 C2 C3 C8 -8.6(5) . . . . ?
U1 C2 C3 C8 -125.0(3) . . . . ?
C1 C2 C3 U1 -69.99(19) . . . . ?
C7 C2 C3 U1 116.5(3) . . . . ?
N1 U1 C3 C4 -173.52(17) . . . . ?
N2 U1 C3 C4 138.79(19) . . . . ?
C5 U1 C3 C4 -37.06(17) . . . . ?
C12 U1 C3 C4 85.4(2) . . . . ?
C2 U1 C3 C4 -114.9(3) . . . . ?
C1 U1 C3 C4 -77.19(19) . . . . ?
C13 U1 C3 C4 67.91(18) . . . . ?
C11 U1 C3 C4 55.9(3) . . . . ?
C15 U1 C3 C4 23.3(2) . . . . ?
C14 U1 C3 C4 37.99(19) . . . . ?
Se1 U1 C3 C4 -87.18(18) . . . . ?
C41 U1 C3 C4 161.96(18) . . . . ?
N1 U1 C3 C2 -58.60(18) . . . . ?
N2 U1 C3 C2 -106.29(19) . . . . ?
C5 U1 C3 C2 77.86(19) . . . . ?
C12 U1 C3 C2 -159.68(16) . . . . ?
C1 U1 C3 C2 37.73(17) . . . . ?
C13 U1 C3 C2 -177.17(18) . . . . ?
C11 U1 C3 C2 170.83(17) . . . . ?
C15 U1 C3 C2 138.22(17) . . . . ?
C4 U1 C3 C2 114.9(3) . . . . ?
C14 U1 C3 C2 152.90(17) . . . . ?
Se1 U1 C3 C2 27.7(2) . . . . ?
C41 U1 C3 C2 -83.13(18) . . . . ?
N1 U1 C3 C8 63.0(3) . . . . ?
N2 U1 C3 C8 15.3(3) . . . . ?
C5 U1 C3 C8 -160.6(3) . . . . ?
C12 U1 C3 C8 -38.1(3) . . . . ?
C2 U1 C3 C8 121.6(4) . . . . ?
C1 U1 C3 C8 159.3(3) . . . . ?
C13 U1 C3 C8 -55.6(3) . . . . ?
C11 U1 C3 C8 -67.6(4) . . . . ?
C15 U1 C3 C8 -100.2(3) . . . . ?
C4 U1 C3 C8 -123.5(4) . . . . ?
C14 U1 C3 C8 -85.5(3) . . . . ?
Se1 U1 C3 C8 149.3(3) . . . . ?
C41 U1 C3 C8 38.5(3) . . . . ?
C2 C3 C4 C5 0.0(3) . . . . ?
C8 C3 C4 C5 -167.0(3) . . . . ?
U1 C3 C4 C5 66.5(2) . . . . ?
C2 C3 C4 C9 165.2(3) . . . . ?
C8 C3 C4 C9 -1.9(5) . . . . ?
U1 C3 C4 C9 -128.3(3) . . . . ?
C2 C3 C4 U1 -66.5(2) . . . . ?
C8 C3 C4 U1 126.5(3) . . . . ?
N1 U1 C4 C3 8.2(2) . . . . ?
N2 U1 C4 C3 -38.62(18) . . . . ?
C5 U1 C4 C3 113.6(3) . . . . ?
C12 U1 C4 C3 -113.17(18) . . . . ?
C2 U1 C4 C3 36.46(17) . . . . ?
C1 U1 C4 C3 76.05(19) . . . . ?
C13 U1 C4 C3 -114.80(18) . . . . ?
C11 U1 C4 C3 -147.53(17) . . . . ?
C15 U1 C4 C3 -161.64(18) . . . . ?
C14 U1 C4 C3 -142.52(19) . . . . ?
Se1 U1 C4 C3 112.05(17) . . . . ?
C41 U1 C4 C3 -19.8(2) . . . . ?
N1 U1 C4 C5 -105.42(19) . . . . ?
N2 U1 C4 C5 -152.26(19) . . . . ?
C12 U1 C4 C5 133.20(18) . . . . ?
C2 U1 C4 C5 -77.18(19) . . . . ?
C1 U1 C4 C5 -37.58(17) . . . . ?
C13 U1 C4 C5 131.56(19) . . . . ?
C11 U1 C4 C5 98.8(2) . . . . ?
C15 U1 C4 C5 84.7(2) . . . . ?
C3 U1 C4 C5 -113.6(3) . . . . ?
C14 U1 C4 C5 103.85(19) . . . . ?
Se1 U1 C4 C5 -1.6(2) . . . . ?
C41 U1 C4 C5 -133.43(18) . . . . ?
N1 U1 C4 C9 129.1(3) . . . . ?
N2 U1 C4 C9 82.3(3) . . . . ?
C5 U1 C4 C9 -125.5(4) . . . . ?
C12 U1 C4 C9 7.7(3) . . . . ?
C2 U1 C4 C9 157.3(3) . . . . ?
C1 U1 C4 C9 -163.1(3) . . . . ?
C13 U1 C4 C9 6.1(3) . . . . ?
C11 U1 C4 C9 -26.6(3) . . . . ?
C15 U1 C4 C9 -40.7(3) . . . . ?
C3 U1 C4 C9 120.9(4) . . . . ?
C14 U1 C4 C9 -21.6(3) . . . . ?
Se1 U1 C4 C9 -127.1(3) . . . . ?
C41 U1 C4 C9 101.1(3) . . . . ?
C2 C1 C5 C4 -3.3(3) . . . . ?
C6 C1 C5 C4 163.8(3) . . . . ?
U1 C1 C5 C4 -71.7(2) . . . . ?
C2 C1 C5 C10 -174.9(3) . . . . ?
C6 C1 C5 C10 -7.8(5) . . . . ?
U1 C1 C5 C10 116.7(3) . . . . ?
C2 C1 C5 U1 68.4(2) . . . . ?
C6 C1 C5 U1 -124.5(3) . . . . ?
C3 C4 C5 C1 2.0(3) . . . . ?
C9 C4 C5 C1 -162.1(3) . . . . ?
U1 C4 C5 C1 70.3(2) . . . . ?
C3 C4 C5 C10 173.7(3) . . . . ?
C9 C4 C5 C10 9.6(5) . . . . ?
U1 C4 C5 C10 -118.0(3) . . . . ?
C3 C4 C5 U1 -68.3(2) . . . . ?
C9 C4 C5 U1 127.6(3) . . . . ?
N1 U1 C5 C1 -13.0(2) . . . . ?
N2 U1 C5 C1 -80.55(18) . . . . ?
C12 U1 C5 C1 -178.73(16) . . . . ?
C2 U1 C5 C1 -36.41(16) . . . . ?
C13 U1 C5 C1 -164.88(17) . . . . ?
C11 U1 C5 C1 143.43(16) . . . . ?
C15 U1 C5 C1 147.10(17) . . . . ?
C3 U1 C5 C1 -76.06(19) . . . . ?
C4 U1 C5 C1 -112.7(3) . . . . ?
C14 U1 C5 C1 174.23(18) . . . . ?
Se1 U1 C5 C1 65.98(17) . . . . ?
C41 U1 C5 C1 -50.3(2) . . . . ?
N1 U1 C5 C4 99.7(2) . . . . ?
N2 U1 C5 C4 32.1(2) . . . . ?
C12 U1 C5 C4 -66.1(2) . . . . ?
C2 U1 C5 C4 76.2(2) . . . . ?
C1 U1 C5 C4 112.7(3) . . . . ?
C13 U1 C5 C4 -52.2(2) . . . . ?
C11 U1 C5 C4 -103.9(2) . . . . ?
C15 U1 C5 C4 -100.2(2) . . . . ?
C3 U1 C5 C4 36.59(18) . . . . ?
C14 U1 C5 C4 -73.12(19) . . . . ?
Se1 U1 C5 C4 178.63(18) . . . . ?
C41 U1 C5 C4 62.3(2) . . . . ?
N1 U1 C5 C10 -136.5(2) . . . . ?
N2 U1 C5 C10 155.9(2) . . . . ?
C12 U1 C5 C10 57.7(3) . . . . ?
C2 U1 C5 C10 -160.0(3) . . . . ?
C1 U1 C5 C10 -123.6(3) . . . . ?
C13 U1 C5 C10 71.5(2) . . . . ?
C11 U1 C5 C10 19.9(3) . . . . ?
C15 U1 C5 C10 23.5(2) . . . . ?
C3 U1 C5 C10 160.4(3) . . . . ?
C4 U1 C5 C10 123.8(3) . . . . ?
C14 U1 C5 C10 50.7(2) . . . . ?
Se1 U1 C5 C10 -57.6(2) . . . . ?
C41 U1 C5 C10 -173.9(2) . . . . ?
N1 U1 C11 C15 169.50(17) . . . . ?
N2 U1 C11 C15 -134.02(17) . . . . ?
C5 U1 C11 C15 7.5(2) . . . . ?
C12 U1 C11 C15 -113.0(3) . . . . ?
C2 U1 C11 C15 8.9(11) . . . . ?
C1 U1 C11 C15 39.8(3) . . . . ?
C13 U1 C11 C15 -75.71(19) . . . . ?
C3 U1 C11 C15 -59.9(3) . . . . ?
C4 U1 C11 C15 -29.4(2) . . . . ?
C14 U1 C11 C15 -36.09(16) . . . . ?
Se1 U1 C11 C15 90.76(17) . . . . ?
C41 U1 C11 C15 -162.06(17) . . . . ?
N1 U1 C11 C12 -77.50(17) . . . . ?
N2 U1 C11 C12 -21.03(18) . . . . ?
C5 U1 C11 C12 120.50(17) . . . . ?
C2 U1 C11 C12 121.9(10) . . . . ?
C1 U1 C11 C12 152.79(17) . . . . ?
C13 U1 C11 C12 37.28(16) . . . . ?
C15 U1 C11 C12 113.0(3) . . . . ?
C3 U1 C11 C12 53.1(3) . . . . ?
C4 U1 C11 C12 83.56(19) . . . . ?
C14 U1 C11 C12 76.90(18) . . . . ?
Se1 U1 C11 C12 -156.24(17) . . . . ?
C41 U1 C11 C12 -49.06(17) . . . . ?
N1 U1 C11 C16 45.9(3) . . . . ?
N2 U1 C11 C16 102.4(2) . . . . ?
C5 U1 C11 C16 -116.1(2) . . . . ?
C12 U1 C11 C16 123.4(3) . . . . ?
C2 U1 C11 C16 -114.6(10) . . . . ?
C1 U1 C11 C16 -83.8(3) . . . . ?
C13 U1 C11 C16 160.7(3) . . . . ?
C15 U1 C11 C16 -123.6(3) . . . . ?
C3 U1 C11 C16 176.5(2) . . . . ?
C4 U1 C11 C16 -153.0(2) . . . . ?
C14 U1 C11 C16 -159.7(3) . . . . ?
Se1 U1 C11 C16 -32.8(2) . . . . ?
C41 U1 C11 C16 74.4(3) . . . . ?
C15 C11 C12 C13 0.1(3) . . . . ?
C16 C11 C12 C13 172.7(3) . . . . ?
U1 C11 C12 C13 -69.82(19) . . . . ?
C15 C11 C12 C17 -174.8(3) . . . . ?
C16 C11 C12 C17 -2.2(4) . . . . ?
U1 C11 C12 C17 115.3(3) . . . . ?
C15 C11 C12 U1 69.9(2) . . . . ?
C16 C11 C12 U1 -117.5(3) . . . . ?
N1 U1 C12 C13 -141.69(17) . . . . ?
N2 U1 C12 C13 -88.77(17) . . . . ?
C5 U1 C12 C13 27.5(2) . . . . ?
C2 U1 C12 C13 -58.6(3) . . . . ?
C1 U1 C12 C13 25.0(4) . . . . ?
C11 U1 C12 C13 112.5(2) . . . . ?
C15 U1 C12 C13 75.71(18) . . . . ?
C3 U1 C12 C13 -36.9(2) . . . . ?
C4 U1 C12 C13 -3.3(2) . . . . ?
C14 U1 C12 C13 36.96(16) . . . . ?
Se1 U1 C12 C13 136.90(16) . . . . ?
C41 U1 C12 C13 -116.10(18) . . . . ?
N1 U1 C12 C11 105.81(17) . . . . ?
N2 U1 C12 C11 158.73(18) . . . . ?
C5 U1 C12 C11 -85.0(2) . . . . ?
C2 U1 C12 C11 -171.11(18) . . . . ?
C1 U1 C12 C11 -87.5(4) . . . . ?
C13 U1 C12 C11 -112.5(2) . . . . ?
C15 U1 C12 C11 -36.79(16) . . . . ?
C3 U1 C12 C11 -149.40(16) . . . . ?
C4 U1 C12 C11 -115.83(17) . . . . ?
C14 U1 C12 C11 -75.54(18) . . . . ?
Se1 U1 C12 C11 24.40(17) . . . . ?
C41 U1 C12 C11 131.41(17) . . . . ?
N1 U1 C12 C17 -16.8(2) . . . . ?
N2 U1 C12 C17 36.2(2) . . . . ?
C5 U1 C12 C17 152.4(2) . . . . ?
C2 U1 C12 C17 66.3(3) . . . . ?
C1 U1 C12 C17 150.0(3) . . . . ?
C13 U1 C12 C17 124.9(3) . . . . ?
C11 U1 C12 C17 -122.6(3) . . . . ?
C15 U1 C12 C17 -159.4(3) . . . . ?
C3 U1 C12 C17 88.0(2) . . . . ?
C4 U1 C12 C17 121.6(2) . . . . ?
C14 U1 C12 C17 161.9(3) . . . . ?
Se1 U1 C12 C17 -98.2(2) . . . . ?
C41 U1 C12 C17 8.8(2) . . . . ?
C11 C12 C13 C14 -0.8(3) . . . . ?
C17 C12 C13 C14 174.0(3) . . . . ?
U1 C12 C13 C14 -70.6(2) . . . . ?
C11 C12 C13 C18 -169.8(3) . . . . ?
C17 C12 C13 C18 4.9(5) . . . . ?
U1 C12 C13 C18 120.3(3) . . . . ?
C11 C12 C13 U1 69.88(19) . . . . ?
C17 C12 C13 U1 -115.4(3) . . . . ?
N1 U1 C13 C12 43.17(19) . . . . ?
N2 U1 C13 C12 83.48(17) . . . . ?
C5 U1 C13 C12 -160.13(17) . . . . ?
C2 U1 C13 C12 148.58(16) . . . . ?
C1 U1 C13 C12 -171.01(16) . . . . ?
C11 U1 C13 C12 -37.78(16) . . . . ?
C15 U1 C13 C12 -77.14(18) . . . . ?
C3 U1 C13 C12 150.42(17) . . . . ?
C4 U1 C13 C12 177.09(17) . . . . ?
C14 U1 C13 C12 -113.3(2) . . . . ?
Se1 U1 C13 C12 -54.35(19) . . . . ?
C41 U1 C13 C12 62.94(17) . . . . ?
N1 U1 C13 C14 156.49(16) . . . . ?
N2 U1 C13 C14 -163.20(18) . . . . ?
C5 U1 C13 C14 -46.81(18) . . . . ?
C12 U1 C13 C14 113.3(2) . . . . ?
C2 U1 C13 C14 -98.10(19) . . . . ?
C1 U1 C13 C14 -57.7(2) . . . . ?
C11 U1 C13 C14 75.54(18) . . . . ?
C15 U1 C13 C14 36.18(16) . . . . ?
C3 U1 C13 C14 -96.26(18) . . . . ?
C4 U1 C13 C14 -69.59(18) . . . . ?
Se1 U1 C13 C14 58.97(19) . . . . ?
C41 U1 C13 C14 176.26(17) . . . . ?
N1 U1 C13 C18 -80.8(3) . . . . ?
N2 U1 C13 C18 -40.5(2) . . . . ?
C5 U1 C13 C18 75.9(3) . . . . ?
C12 U1 C13 C18 -124.0(3) . . . . ?
C2 U1 C13 C18 24.6(3) . . . . ?
C1 U1 C13 C18 65.0(3) . . . . ?
C11 U1 C13 C18 -161.8(3) . . . . ?
C15 U1 C13 C18 158.9(3) . . . . ?
C3 U1 C13 C18 26.4(3) . . . . ?
C4 U1 C13 C18 53.1(2) . . . . ?
C14 U1 C13 C18 122.7(3) . . . . ?
Se1 U1 C13 C18 -178.3(2) . . . . ?
C41 U1 C13 C18 -61.0(2) . . . . ?
C12 C13 C14 C15 1.2(3) . . . . ?
C18 C13 C14 C15 170.5(3) . . . . ?
U1 C13 C14 C15 -67.9(2) . . . . ?
C12 C13 C14 C19 -164.0(3) . . . . ?
C18 C13 C14 C19 5.4(5) . . . . ?
U1 C13 C14 C19 127.0(3) . . . . ?
C12 C13 C14 U1 69.1(2) . . . . ?
C18 C13 C14 U1 -121.6(3) . . . . ?
N1 U1 C14 C15 79.1(2) . . . . ?
N2 U1 C14 C15 130.88(17) . . . . ?
C5 U1 C14 C15 -109.63(19) . . . . ?
C12 U1 C14 C15 76.94(19) . . . . ?
C2 U1 C14 C15 -139.02(17) . . . . ?
C1 U1 C14 C15 -106.42(18) . . . . ?
C13 U1 C14 C15 114.0(3) . . . . ?
C11 U1 C14 C15 36.62(17) . . . . ?
C3 U1 C14 C15 -155.66(17) . . . . ?
C4 U1 C14 C15 -138.04(19) . . . . ?
Se1 U1 C14 C15 -19.29(18) . . . . ?
C41 U1 C14 C15 109.56(18) . . . . ?
N1 U1 C14 C13 -35.0(2) . . . . ?
N2 U1 C14 C13 16.83(18) . . . . ?
C5 U1 C14 C13 136.32(18) . . . . ?
C12 U1 C14 C13 -37.11(16) . . . . ?
C2 U1 C14 C13 106.93(18) . . . . ?
C1 U1 C14 C13 139.53(17) . . . . ?
C11 U1 C14 C13 -77.43(19) . . . . ?
C15 U1 C14 C13 -114.0(3) . . . . ?
C3 U1 C14 C13 90.29(18) . . . . ?
C4 U1 C14 C13 107.91(18) . . . . ?
Se1 U1 C14 C13 -133.34(16) . . . . ?
C41 U1 C14 C13 -4.5(2) . . . . ?
N1 U1 C14 C19 -159.3(2) . . . . ?
N2 U1 C14 C19 -107.5(3) . . . . ?
C5 U1 C14 C19 12.0(3) . . . . ?
C12 U1 C14 C19 -161.4(3) . . . . ?
C2 U1 C14 C19 -17.4(3) . . . . ?
C1 U1 C14 C19 15.2(3) . . . . ?
C13 U1 C14 C19 -124.3(3) . . . . ?
C11 U1 C14 C19 158.3(3) . . . . ?
C15 U1 C14 C19 121.7(3) . . . . ?
C3 U1 C14 C19 -34.0(3) . . . . ?
C4 U1 C14 C19 -16.4(3) . . . . ?
Se1 U1 C14 C19 102.4(3) . . . . ?
C41 U1 C14 C19 -128.8(2) . . . . ?
C13 C14 C15 C11 -1.1(3) . . . . ?
C19 C14 C15 C11 164.6(3) . . . . ?
U1 C14 C15 C11 -68.0(2) . . . . ?
C13 C14 C15 C20 -170.2(3) . . . . ?
C19 C14 C15 C20 -4.6(5) . . . . ?
U1 C14 C15 C20 122.9(3) . . . . ?
C13 C14 C15 U1 66.9(2) . . . . ?
C19 C14 C15 U1 -127.4(3) . . . . ?
C12 C11 C15 C14 0.7(3) . . . . ?
C16 C11 C15 C14 -172.0(3) . . . . ?
U1 C11 C15 C14 69.2(2) . . . . ?
C12 C11 C15 C20 169.6(3) . . . . ?
C16 C11 C15 C20 -3.1(5) . . . . ?
U1 C11 C15 C20 -121.9(3) . . . . ?
C12 C11 C15 U1 -68.50(19) . . . . ?
C16 C11 C15 U1 118.8(3) . . . . ?
N1 U1 C15 C14 -127.67(17) . . . . ?
N2 U1 C15 C14 -59.1(2) . . . . ?
C5 U1 C15 C14 71.69(19) . . . . ?
C12 U1 C15 C14 -76.73(18) . . . . ?
C2 U1 C15 C14 66.9(2) . . . . ?
C1 U1 C15 C14 90.04(19) . . . . ?
C13 U1 C15 C14 -36.94(17) . . . . ?
C11 U1 C15 C14 -114.4(3) . . . . ?
C3 U1 C15 C14 31.0(2) . . . . ?
C4 U1 C15 C14 42.23(19) . . . . ?
Se1 U1 C15 C14 161.48(17) . . . . ?
C41 U1 C15 C14 -91.69(19) . . . . ?
N1 U1 C15 C11 -13.3(2) . . . . ?
N2 U1 C15 C11 55.3(2) . . . . ?
C5 U1 C15 C11 -173.91(18) . . . . ?
C12 U1 C15 C11 37.67(17) . . . . ?
C2 U1 C15 C11 -178.66(17) . . . . ?
C1 U1 C15 C11 -155.56(16) . . . . ?
C13 U1 C15 C11 77.46(19) . . . . ?
C3 U1 C15 C11 145.35(17) . . . . ?
C4 U1 C15 C11 156.63(18) . . . . ?
C14 U1 C15 C11 114.4(3) . . . . ?
Se1 U1 C15 C11 -84.12(17) . . . . ?
C41 U1 C15 C11 22.7(2) . . . . ?
N1 U1 C15 C20 109.6(2) . . . . ?
N2 U1 C15 C20 178.1(2) . . . . ?
C5 U1 C15 C20 -51.1(2) . . . . ?
C12 U1 C15 C20 160.5(3) . . . . ?
C2 U1 C15 C20 -55.8(3) . . . . ?
C1 U1 C15 C20 -32.7(3) . . . . ?
C13 U1 C15 C20 -159.7(3) . . . . ?
C11 U1 C15 C20 122.8(3) . . . . ?
C3 U1 C15 C20 -91.8(3) . . . . ?
C4 U1 C15 C20 -80.5(3) . . . . ?
C14 U1 C15 C20 -122.8(3) . . . . ?
Se1 U1 C15 C20 38.7(2) . . . . ?
C41 U1 C15 C20 145.5(2) . . . . ?
N4 U2 C21 C25 167.50(15) . . . . ?
N5 U2 C21 C25 -135.89(15) . . . . ?
C22 U2 C21 C25 -113.3(2) . . . . ?
C35 U2 C21 C25 2.67(19) . . . . ?
C34 U2 C21 C25 -33.9(2) . . . . ?
C32 U2 C21 C25 6.0(8) . . . . ?
C23 U2 C21 C25 -75.99(16) . . . . ?
C33 U2 C21 C25 -63.8(2) . . . . ?
C31 U2 C21 C25 33.5(2) . . . . ?
C24 U2 C21 C25 -36.67(15) . . . . ?
Se1 U2 C21 C25 89.12(15) . . . . ?
C48 U2 C21 C25 -163.74(15) . . . . ?
N4 U2 C21 C22 -79.24(17) . . . . ?
N5 U2 C21 C22 -22.63(17) . . . . ?
C35 U2 C21 C22 115.92(17) . . . . ?
C34 U2 C21 C22 79.36(19) . . . . ?
C32 U2 C21 C22 119.2(7) . . . . ?
C23 U2 C21 C22 37.27(15) . . . . ?
C33 U2 C21 C22 49.5(2) . . . . ?
C31 U2 C21 C22 146.78(17) . . . . ?
C25 U2 C21 C22 113.3(2) . . . . ?
C24 U2 C21 C22 76.59(17) . . . . ?
Se1 U2 C21 C22 -157.62(16) . . . . ?
C48 U2 C21 C22 -50.48(17) . . . . ?
N4 U2 C21 C26 42.5(2) . . . . ?
N5 U2 C21 C26 99.1(2) . . . . ?
C22 U2 C21 C26 121.7(3) . . . . ?
C35 U2 C21 C26 -122.4(2) . . . . ?
C34 U2 C21 C26 -158.9(2) . . . . ?
C32 U2 C21 C26 -119.1(7) . . . . ?
C23 U2 C21 C26 159.0(3) . . . . ?
C33 U2 C21 C26 171.2(2) . . . . ?
C31 U2 C21 C26 -91.5(3) . . . . ?
C25 U2 C21 C26 -125.0(3) . . . . ?
C24 U2 C21 C26 -161.7(3) . . . . ?
Se1 U2 C21 C26 -35.9(2) . . . . ?
C48 U2 C21 C26 71.2(2) . . . . ?
C25 C21 C22 C23 -0.3(3) . . . . ?
C26 C21 C22 C23 170.7(3) . . . . ?
U2 C21 C22 C23 -70.51(19) . . . . ?
C25 C21 C22 C27 -172.9(3) . . . . ?
C26 C21 C22 C27 -2.0(4) . . . . ?
U2 C21 C22 C27 116.8(3) . . . . ?
C25 C21 C22 U2 70.25(19) . . . . ?
C26 C21 C22 U2 -118.8(3) . . . . ?
N4 U2 C22 C23 -140.74(16) . . . . ?
N5 U2 C22 C23 -90.58(17) . . . . ?
C35 U2 C22 C23 24.6(2) . . . . ?
C21 U2 C22 C23 112.6(2) . . . . ?
C34 U2 C22 C23 -5.69(19) . . . . ?
C32 U2 C22 C23 -55.5(3) . . . . ?
C33 U2 C22 C23 -38.6(2) . . . . ?
C31 U2 C22 C23 23.6(4) . . . . ?
C25 U2 C22 C23 75.87(17) . . . . ?
C24 U2 C22 C23 36.77(15) . . . . ?
Se1 U2 C22 C23 135.66(15) . . . . ?
C48 U2 C22 C23 -116.24(17) . . . . ?
N4 U2 C22 C21 106.61(17) . . . . ?
N5 U2 C22 C21 156.77(18) . . . . ?
C35 U2 C22 C21 -88.04(19) . . . . ?
C34 U2 C22 C21 -118.34(17) . . . . ?
C32 U2 C22 C21 -168.19(17) . . . . ?
C23 U2 C22 C21 -112.6(2) . . . . ?
C33 U2 C22 C21 -151.27(15) . . . . ?
C31 U2 C22 C21 -89.1(3) . . . . ?
C25 U2 C22 C21 -36.78(15) . . . . ?
C24 U2 C22 C21 -75.88(17) . . . . ?
Se1 U2 C22 C21 23.02(17) . . . . ?
C48 U2 C22 C21 131.11(17) . . . . ?
N4 U2 C22 C27 -14.3(2) . . . . ?
N5 U2 C22 C27 35.9(2) . . . . ?
C35 U2 C22 C27 151.1(2) . . . . ?
C21 U2 C22 C27 -120.9(3) . . . . ?
C34 U2 C22 C27 120.8(2) . . . . ?
C32 U2 C22 C27 70.9(3) . . . . ?
C23 U2 C22 C27 126.5(3) . . . . ?
C33 U2 C22 C27 87.8(2) . . . . ?
C31 U2 C22 C27 150.1(3) . . . . ?
C25 U2 C22 C27 -157.7(3) . . . . ?
C24 U2 C22 C27 163.2(3) . . . . ?
Se1 U2 C22 C27 -97.9(2) . . . . ?
C48 U2 C22 C27 10.2(2) . . . . ?
C21 C22 C23 C24 -0.8(3) . . . . ?
C27 C22 C23 C24 171.4(3) . . . . ?
U2 C22 C23 C24 -70.9(2) . . . . ?
C21 C22 C23 C28 -169.0(3) . . . . ?
C27 C22 C23 C28 3.3(5) . . . . ?
U2 C22 C23 C28 121.0(3) . . . . ?
C21 C22 C23 U2 70.03(19) . . . . ?
C27 C22 C23 U2 -117.7(3) . . . . ?
N4 U2 C23 C22 46.11(19) . . . . ?
N5 U2 C23 C22 81.19(17) . . . . ?
C35 U2 C23 C22 -161.50(16) . . . . ?
C21 U2 C23 C22 -37.62(16) . . . . ?
C34 U2 C23 C22 174.90(17) . . . . ?
C32 U2 C23 C22 150.38(16) . . . . ?
C33 U2 C23 C22 148.76(16) . . . . ?
C31 U2 C23 C22 -170.12(15) . . . . ?
C25 U2 C23 C22 -77.09(18) . . . . ?
C24 U2 C23 C22 -113.3(2) . . . . ?
Se1 U2 C23 C22 -55.81(18) . . . . ?
C48 U2 C23 C22 64.13(17) . . . . ?
N4 U2 C23 C24 159.44(15) . . . . ?
N5 U2 C23 C24 -165.48(17) . . . . ?
C22 U2 C23 C24 113.3(2) . . . . ?
C35 U2 C23 C24 -48.17(17) . . . . ?
C21 U2 C23 C24 75.70(17) . . . . ?
C34 U2 C23 C24 -71.77(16) . . . . ?
C32 U2 C23 C24 -96.29(17) . . . . ?
C33 U2 C23 C24 -97.92(16) . . . . ?
C31 U2 C23 C24 -56.8(2) . . . . ?
C25 U2 C23 C24 36.24(15) . . . . ?
Se1 U2 C23 C24 57.51(17) . . . . ?
C48 U2 C23 C24 177.46(16) . . . . ?
N4 U2 C23 C28 -76.7(2) . . . . ?
N5 U2 C23 C28 -41.6(2) . . . . ?
C22 U2 C23 C28 -122.8(3) . . . . ?
C35 U2 C23 C28 75.7(2) . . . . ?
C21 U2 C23 C28 -160.4(3) . . . . ?
C34 U2 C23 C28 52.1(2) . . . . ?
C32 U2 C23 C28 27.6(3) . . . . ?
C33 U2 C23 C28 26.0(2) . . . . ?
C31 U2 C23 C28 67.1(3) . . . . ?
C25 U2 C23 C28 160.1(3) . . . . ?
C24 U2 C23 C28 123.9(3) . . . . ?
Se1 U2 C23 C28 -178.58(19) . . . . ?
C48 U2 C23 C28 -58.6(2) . . . . ?
C22 C23 C24 C25 1.6(3) . . . . ?
C28 C23 C24 C25 169.9(3) . . . . ?
U2 C23 C24 C25 -66.84(19) . . . . ?
C22 C23 C24 C29 -162.7(3) . . . . ?
C28 C23 C24 C29 5.6(5) . . . . ?
U2 C23 C24 C29 128.9(3) . . . . ?
C22 C23 C24 U2 68.42(19) . . . . ?
C28 C23 C24 U2 -123.3(3) . . . . ?
N4 U2 C24 C25 81.7(2) . . . . ?
N5 U2 C24 C25 129.04(16) . . . . ?
C22 U2 C24 C25 77.28(17) . . . . ?
C35 U2 C24 C25 -111.66(17) . . . . ?
C21 U2 C24 C25 37.02(16) . . . . ?
C34 U2 C24 C25 -140.72(17) . . . . ?
C32 U2 C24 C25 -137.74(16) . . . . ?
C23 U2 C24 C25 114.5(2) . . . . ?
C33 U2 C24 C25 -156.97(16) . . . . ?
C31 U2 C24 C25 -107.17(17) . . . . ?
Se1 U2 C24 C25 -19.76(17) . . . . ?
C48 U2 C24 C25 111.39(17) . . . . ?
N4 U2 C24 C23 -32.9(2) . . . . ?
N5 U2 C24 C23 14.51(17) . . . . ?
C22 U2 C24 C23 -37.24(15) . . . . ?
C35 U2 C24 C23 133.81(17) . . . . ?
C21 U2 C24 C23 -77.50(17) . . . . ?
C34 U2 C24 C23 104.76(17) . . . . ?
C32 U2 C24 C23 107.73(17) . . . . ?
C33 U2 C24 C23 88.50(16) . . . . ?
C31 U2 C24 C23 138.30(16) . . . . ?
C25 U2 C24 C23 -114.5(2) . . . . ?
Se1 U2 C24 C23 -134.29(15) . . . . ?
C48 U2 C24 C23 -3.1(2) . . . . ?
N4 U2 C24 C29 -157.8(2) . . . . ?
N5 U2 C24 C29 -110.4(3) . . . . ?
C22 U2 C24 C29 -162.2(3) . . . . ?
C35 U2 C24 C29 8.9(3) . . . . ?
C21 U2 C24 C29 157.6(3) . . . . ?
C34 U2 C24 C29 -20.2(3) . . . . ?
C32 U2 C24 C29 -17.2(3) . . . . ?
C23 U2 C24 C29 -124.9(3) . . . . ?
C33 U2 C24 C29 -36.4(3) . . . . ?
C31 U2 C24 C29 13.4(3) . . . . ?
C25 U2 C24 C29 120.5(3) . . . . ?
Se1 U2 C24 C29 100.8(3) . . . . ?
C48 U2 C24 C29 -128.1(3) . . . . ?
C22 C21 C25 C24 1.2(3) . . . . ?
C26 C21 C25 C24 -169.5(3) . . . . ?
U2 C21 C25 C24 69.86(19) . . . . ?
C22 C21 C25 C30 170.7(3) . . . . ?
C26 C21 C25 C30 -0.1(4) . . . . ?
U2 C21 C25 C30 -120.7(3) . . . . ?
C22 C21 C25 U2 -68.63(19) . . . . ?
C26 C21 C25 U2 120.6(3) . . . . ?
C23 C24 C25 C21 -1.7(3) . . . . ?
C29 C24 C25 C21 163.3(3) . . . . ?
U2 C24 C25 C21 -67.91(18) . . . . ?
C23 C24 C25 C30 -171.4(3) . . . . ?
C29 C24 C25 C30 -6.3(4) . . . . ?
U2 C24 C25 C30 122.5(3) . . . . ?
C23 C24 C25 U2 66.18(19) . . . . ?
C29 C24 C25 U2 -128.8(3) . . . . ?
N4 U2 C25 C21 -16.7(2) . . . . ?
N5 U2 C25 C21 52.53(18) . . . . ?
C22 U2 C25 C21 37.41(15) . . . . ?
C35 U2 C25 C21 -177.81(16) . . . . ?
C34 U2 C25 C21 152.88(16) . . . . ?
C32 U2 C25 C21 -178.90(16) . . . . ?
C23 U2 C25 C21 77.16(17) . . . . ?
C33 U2 C25 C21 143.11(16) . . . . ?
C31 U2 C25 C21 -158.95(15) . . . . ?
C24 U2 C25 C21 113.6(2) . . . . ?
Se1 U2 C25 C21 -85.53(15) . . . . ?
C48 U2 C25 C21 21.3(2) . . . . ?
N4 U2 C25 C24 -130.22(16) . . . . ?
N5 U2 C25 C24 -61.02(18) . . . . ?
C22 U2 C25 C24 -76.14(17) . . . . ?
C35 U2 C25 C24 68.64(17) . . . . ?
C21 U2 C25 C24 -113.6(2) . . . . ?
C34 U2 C25 C24 39.32(17) . . . . ?
C32 U2 C25 C24 67.6(2) . . . . ?
C23 U2 C25 C24 -36.39(15) . . . . ?
C33 U2 C25 C24 29.6(2) . . . . ?
C31 U2 C25 C24 87.49(17) . . . . ?
Se1 U2 C25 C24 160.92(16) . . . . ?
C48 U2 C25 C24 -92.29(18) . . . . ?
N4 U2 C25 C30 106.6(2) . . . . ?
N5 U2 C25 C30 175.8(2) . . . . ?
C22 U2 C25 C30 160.6(3) . . . . ?
C35 U2 C25 C30 -54.6(2) . . . . ?
C21 U2 C25 C30 123.2(3) . . . . ?
C34 U2 C25 C30 -83.9(2) . . . . ?
C32 U2 C25 C30 -55.7(3) . . . . ?
C23 U2 C25 C30 -159.6(3) . . . . ?
C33 U2 C25 C30 -93.7(2) . . . . ?
C31 U2 C25 C30 -35.7(3) . . . . ?
C24 U2 C25 C30 -123.2(3) . . . . ?
Se1 U2 C25 C30 37.7(2) . . . . ?
C48 U2 C25 C30 144.5(2) . . . . ?
N4 U2 C31 C35 165.77(18) . . . . ?
N5 U2 C31 C35 109.54(17) . . . . ?
C22 U2 C31 C35 1.5(4) . . . . ?
C21 U2 C31 C35 -59.1(2) . . . . ?
C34 U2 C31 C35 37.51(17) . . . . ?
C32 U2 C31 C35 115.0(3) . . . . ?
C23 U2 C31 C35 17.2(2) . . . . ?
C33 U2 C31 C35 77.41(19) . . . . ?
C25 U2 C31 C35 -41.2(2) . . . . ?
C24 U2 C31 C35 -9.2(2) . . . . ?
Se1 U2 C31 C35 -114.43(17) . . . . ?
C48 U2 C31 C35 138.65(17) . . . . ?
N4 U2 C31 C32 50.73(17) . . . . ?
N5 U2 C31 C32 -5.50(19) . . . . ?
C22 U2 C31 C32 -113.5(3) . . . . ?
C35 U2 C31 C32 -115.0(3) . . . . ?
C21 U2 C31 C32 -174.18(15) . . . . ?
C34 U2 C31 C32 -77.53(18) . . . . ?
C23 U2 C31 C32 -97.80(18) . . . . ?
C33 U2 C31 C32 -37.63(16) . . . . ?
C25 U2 C31 C32 -156.21(16) . . . . ?
C24 U2 C31 C32 -124.23(17) . . . . ?
Se1 U2 C31 C32 130.53(17) . . . . ?
C48 U2 C31 C32 23.61(19) . . . . ?
N4 U2 C31 C36 -71.2(2) . . . . ?
N5 U2 C31 C36 -127.4(2) . . . . ?
C22 U2 C31 C36 124.5(3) . . . . ?
C35 U2 C31 C36 123.0(3) . . . . ?
C21 U2 C31 C36 63.9(3) . . . . ?
C34 U2 C31 C36 160.5(3) . . . . ?
C32 U2 C31 C36 -121.9(3) . . . . ?
C23 U2 C31 C36 140.3(2) . . . . ?
C33 U2 C31 C36 -159.6(3) . . . . ?
C25 U2 C31 C36 81.8(2) . . . . ?
C24 U2 C31 C36 113.8(2) . . . . ?
Se1 U2 C31 C36 8.6(2) . . . . ?
C48 U2 C31 C36 -98.3(2) . . . . ?
C35 C31 C32 C33 2.8(3) . . . . ?
C36 C31 C32 C33 -166.0(3) . . . . ?
U2 C31 C32 C33 69.8(2) . . . . ?
C35 C31 C32 C37 175.1(3) . . . . ?
C36 C31 C32 C37 6.3(5) . . . . ?
U2 C31 C32 C37 -118.0(3) . . . . ?
C35 C31 C32 U2 -67.0(2) . . . . ?
C36 C31 C32 U2 124.2(3) . . . . ?
N4 U2 C32 C31 -129.44(17) . . . . ?
N5 U2 C32 C31 174.91(18) . . . . ?
C22 U2 C32 C31 141.32(19) . . . . ?
C35 U2 C32 C31 36.09(16) . . . . ?
C21 U2 C32 C31 32.5(8) . . . . ?
C34 U2 C32 C31 75.67(18) . . . . ?
C23 U2 C32 C31 109.20(18) . . . . ?
C33 U2 C32 C31 112.4(2) . . . . ?
C25 U2 C32 C31 37.5(2) . . . . ?
C24 U2 C32 C31 71.78(19) . . . . ?
Se1 U2 C32 C31 -49.56(17) . . . . ?
C48 U2 C32 C31 -157.59(18) . . . . ?
N4 U2 C32 C33 118.11(18) . . . . ?
N5 U2 C32 C33 62.47(17) . . . . ?
C22 U2 C32 C33 28.9(3) . . . . ?
C35 U2 C32 C33 -76.36(18) . . . . ?
C21 U2 C32 C33 -79.9(8) . . . . ?
C34 U2 C32 C33 -36.77(17) . . . . ?
C23 U2 C32 C33 -3.2(2) . . . . ?
C31 U2 C32 C33 -112.4(2) . . . . ?
C25 U2 C32 C33 -74.9(2) . . . . ?
C24 U2 C32 C33 -40.7(2) . . . . ?
Se1 U2 C32 C33 -162.01(16) . . . . ?
C48 U2 C32 C33 89.96(18) . . . . ?
N4 U2 C32 C37 -4.2(2) . . . . ?
N5 U2 C32 C37 -59.9(2) . . . . ?
C22 U2 C32 C37 -93.5(3) . . . . ?
C35 U2 C32 C37 161.3(3) . . . . ?
C21 U2 C32 C37 157.7(7) . . . . ?
C34 U2 C32 C37 -159.1(3) . . . . ?
C23 U2 C32 C37 -125.6(2) . . . . ?
C33 U2 C32 C37 -122.4(3) . . . . ?
C31 U2 C32 C37 125.2(3) . . . . ?
C25 U2 C32 C37 162.73(18) . . . . ?
C24 U2 C32 C37 -163.02(19) . . . . ?
Se1 U2 C32 C37 75.6(2) . . . . ?
C48 U2 C32 C37 -32.4(2) . . . . ?
C31 C32 C33 C34 -1.9(3) . . . . ?
C37 C32 C33 C34 -174.4(3) . . . . ?
U2 C32 C33 C34 68.2(2) . . . . ?
C31 C32 C33 C38 166.5(3) . . . . ?
C37 C32 C33 C38 -6.0(5) . . . . ?
U2 C32 C33 C38 -123.4(3) . . . . ?
C31 C32 C33 U2 -70.1(2) . . . . ?
C37 C32 C33 U2 117.4(3) . . . . ?
N4 U2 C33 C34 -174.90(18) . . . . ?
N5 U2 C33 C34 134.54(19) . . . . ?
C22 U2 C33 C34 81.8(2) . . . . ?
C35 U2 C33 C34 -37.01(17) . . . . ?
C21 U2 C33 C34 54.3(3) . . . . ?
C32 U2 C33 C34 -113.9(3) . . . . ?
C23 U2 C33 C34 63.62(19) . . . . ?
C31 U2 C33 C34 -76.49(19) . . . . ?
C25 U2 C33 C34 19.8(2) . . . . ?
C24 U2 C33 C34 33.98(19) . . . . ?
Se1 U2 C33 C34 -91.28(18) . . . . ?
C48 U2 C33 C34 159.86(19) . . . . ?
N4 U2 C33 C32 -61.04(18) . . . . ?
N5 U2 C33 C32 -111.60(18) . . . . ?
C22 U2 C33 C32 -164.33(16) . . . . ?
C35 U2 C33 C32 76.86(18) . . . . ?
C21 U2 C33 C32 168.21(16) . . . . ?
C34 U2 C33 C32 113.9(3) . . . . ?
C23 U2 C33 C32 177.48(16) . . . . ?
C31 U2 C33 C32 37.37(16) . . . . ?
C25 U2 C33 C32 133.64(16) . . . . ?
C24 U2 C33 C32 147.84(17) . . . . ?
Se1 U2 C33 C32 22.6(2) . . . . ?
C48 U2 C33 C32 -86.28(17) . . . . ?
N4 U2 C33 C38 62.0(3) . . . . ?
N5 U2 C33 C38 11.4(2) . . . . ?
C22 U2 C33 C38 -41.3(3) . . . . ?
C35 U2 C33 C38 -160.1(3) . . . . ?
C21 U2 C33 C38 -68.8(3) . . . . ?
C34 U2 C33 C38 -123.1(3) . . . . ?
C32 U2 C33 C38 123.0(3) . . . . ?
C23 U2 C33 C38 -59.5(3) . . . . ?
C31 U2 C33 C38 160.4(3) . . . . ?
C25 U2 C33 C38 -103.3(3) . . . . ?
C24 U2 C33 C38 -89.1(3) . . . . ?
Se1 U2 C33 C38 145.6(2) . . . . ?
C48 U2 C33 C38 36.8(3) . . . . ?
C32 C33 C34 C35 0.4(3) . . . . ?
C38 C33 C34 C35 -168.1(3) . . . . ?
U2 C33 C34 C35 68.6(2) . . . . ?
C32 C33 C34 C39 168.3(3) . . . . ?
C38 C33 C34 C39 -0.1(5) . . . . ?
U2 C33 C34 C39 -123.5(3) . . . . ?
C32 C33 C34 U2 -68.2(2) . . . . ?
C38 C33 C34 U2 123.4(3) . . . . ?
N4 U2 C34 C35 -107.30(18) . . . . ?
N5 U2 C34 C35 -156.08(17) . . . . ?
C22 U2 C34 C35 131.01(17) . . . . ?
C21 U2 C34 C35 98.08(18) . . . . ?
C32 U2 C34 C35 -76.68(18) . . . . ?
C23 U2 C34 C35 128.22(18) . . . . ?
C33 U2 C34 C35 -113.5(3) . . . . ?
C31 U2 C34 C35 -37.20(17) . . . . ?
C25 U2 C34 C35 81.97(18) . . . . ?
C24 U2 C34 C35 100.18(18) . . . . ?
Se1 U2 C34 C35 -3.8(2) . . . . ?
C48 U2 C34 C35 -134.95(17) . . . . ?
N4 U2 C34 C33 6.2(2) . . . . ?
N5 U2 C34 C33 -42.61(18) . . . . ?
C22 U2 C34 C33 -115.52(18) . . . . ?
C35 U2 C34 C33 113.5(3) . . . . ?
C21 U2 C34 C33 -148.45(17) . . . . ?
C32 U2 C34 C33 36.79(16) . . . . ?
C23 U2 C34 C33 -118.31(18) . . . . ?
C31 U2 C34 C33 76.27(19) . . . . ?
C25 U2 C34 C33 -164.56(17) . . . . ?
C24 U2 C34 C33 -146.35(19) . . . . ?
Se1 U2 C34 C33 109.72(17) . . . . ?
C48 U2 C34 C33 -21.5(2) . . . . ?
N4 U2 C34 C39 127.0(3) . . . . ?
N5 U2 C34 C39 78.3(3) . . . . ?
C22 U2 C34 C39 5.3(3) . . . . ?
C35 U2 C34 C39 -125.7(3) . . . . ?
C21 U2 C34 C39 -27.6(3) . . . . ?
C32 U2 C34 C39 157.7(3) . . . . ?
C23 U2 C34 C39 2.5(3) . . . . ?
C33 U2 C34 C39 120.9(4) . . . . ?
C31 U2 C34 C39 -162.9(3) . . . . ?
C25 U2 C34 C39 -43.7(3) . . . . ?
C24 U2 C34 C39 -25.5(3) . . . . ?
Se1 U2 C34 C39 -129.4(2) . . . . ?
C48 U2 C34 C39 99.4(3) . . . . ?
C32 C31 C35 C34 -2.6(3) . . . . ?
C36 C31 C35 C34 166.0(3) . . . . ?
U2 C31 C35 C34 -69.9(2) . . . . ?
C32 C31 C35 C40 -176.1(3) . . . . ?
C36 C31 C35 C40 -7.5(5) . . . . ?
U2 C31 C35 C40 116.6(3) . . . . ?
C32 C31 C35 U2 67.3(2) . . . . ?
C36 C31 C35 U2 -124.1(3) . . . . ?
C33 C34 C35 C31 1.4(3) . . . . ?
C39 C34 C35 C31 -165.9(3) . . . . ?
U2 C34 C35 C31 70.5(2) . . . . ?
C33 C34 C35 C40 174.7(3) . . . . ?
C39 C34 C35 C40 7.5(5) . . . . ?
U2 C34 C35 C40 -116.1(3) . . . . ?
C33 C34 C35 U2 -69.1(2) . . . . ?
C39 C34 C35 U2 123.6(3) . . . . ?
N4 U2 C35 C31 -17.9(2) . . . . ?
N5 U2 C35 C31 -84.97(18) . . . . ?
C22 U2 C35 C31 -179.35(16) . . . . ?
C21 U2 C35 C31 143.40(16) . . . . ?
C34 U2 C35 C31 -112.7(3) . . . . ?
C32 U2 C35 C31 -36.13(16) . . . . ?
C23 U2 C35 C31 -167.12(17) . . . . ?
C33 U2 C35 C31 -75.74(18) . . . . ?
C25 U2 C35 C31 144.70(17) . . . . ?
C24 U2 C35 C31 171.58(18) . . . . ?
Se1 U2 C35 C31 64.12(17) . . . . ?
C48 U2 C35 C31 -53.8(2) . . . . ?
N4 U2 C35 C34 94.82(19) . . . . ?
N5 U2 C35 C34 27.7(2) . . . . ?
C22 U2 C35 C34 -66.6(2) . . . . ?
C21 U2 C35 C34 -103.89(18) . . . . ?
C32 U2 C35 C34 76.58(19) . . . . ?
C23 U2 C35 C34 -54.41(19) . . . . ?
C33 U2 C35 C34 36.98(17) . . . . ?
C31 U2 C35 C34 112.7(3) . . . . ?
C25 U2 C35 C34 -102.58(18) . . . . ?
C24 U2 C35 C34 -75.70(18) . . . . ?
Se1 U2 C35 C34 176.84(17) . . . . ?
C48 U2 C35 C34 58.9(2) . . . . ?
N4 U2 C35 C40 -140.9(2) . . . . ?
N5 U2 C35 C40 152.0(2) . . . . ?
C22 U2 C35 C40 57.6(3) . . . . ?
C21 U2 C35 C40 20.4(3) . . . . ?
C34 U2 C35 C40 124.2(3) . . . . ?
C32 U2 C35 C40 -159.2(3) . . . . ?
C23 U2 C35 C40 69.8(2) . . . . ?
C33 U2 C35 C40 161.2(3) . . . . ?
C31 U2 C35 C40 -123.0(3) . . . . ?
C25 U2 C35 C40 21.7(2) . . . . ?
C24 U2 C35 C40 48.5(2) . . . . ?
Se1 U2 C35 C40 -58.9(2) . . . . ?
C48 U2 C35 C40 -176.9(2) . . . . ?
C47 N2 C41 N1 -177.2(2) . . . . ?
U1 N2 C41 N1 -6.1(2) . . . . ?
C47 N2 C41 N3 1.9(4) . . . . ?
U1 N2 C41 N3 173.1(2) . . . . ?
C47 N2 C41 U1 -171.2(3) . . . . ?
C42 N1 C41 N2 -171.8(2) . . . . ?
U1 N1 C41 N2 6.4(2) . . . . ?
C42 N1 C41 N3 9.0(4) . . . . ?
U1 N1 C41 N3 -172.8(2) . . . . ?
C42 N1 C41 U1 -178.3(3) . . . . ?
C44 N3 C41 N2 -168.7(3) . . . . ?
C45 N3 C41 N2 11.6(4) . . . . ?
C44 N3 C41 N1 10.4(4) . . . . ?
C45 N3 C41 N1 -169.3(3) . . . . ?
C44 N3 C41 U1 -44.2(17) . . . . ?
C45 N3 C41 U1 136.1(15) . . . . ?
N1 U1 C41 N2 -173.1(3) . . . . ?
C5 U1 C41 N2 -72.66(19) . . . . ?
C12 U1 C41 N2 73.83(17) . . . . ?
C2 U1 C41 N2 -83.14(17) . . . . ?
C1 U1 C41 N2 -96.48(17) . . . . ?
C13 U1 C41 N2 47.61(17) . . . . ?
C11 U1 C41 N2 96.11(17) . . . . ?
C15 U1 C41 N2 85.08(18) . . . . ?
C3 U1 C41 N2 -53.75(17) . . . . ?
C4 U1 C41 N2 -44.29(18) . . . . ?
C14 U1 C41 N2 49.81(19) . . . . ?
Se1 U1 C41 N2 178.49(14) . . . . ?
N2 U1 C41 N1 173.1(3) . . . . ?
C5 U1 C41 N1 100.49(18) . . . . ?
C12 U1 C41 N1 -113.02(17) . . . . ?
C2 U1 C41 N1 90.01(17) . . . . ?
C1 U1 C41 N1 76.67(17) . . . . ?
C13 U1 C41 N1 -139.24(17) . . . . ?
C11 U1 C41 N1 -90.74(17) . . . . ?
C15 U1 C41 N1 -101.77(17) . . . . ?
C3 U1 C41 N1 119.40(17) . . . . ?
C4 U1 C41 N1 128.86(16) . . . . ?
C14 U1 C41 N1 -137.04(16) . . . . ?
Se1 U1 C41 N1 -8.36(17) . . . . ?
N1 U1 C41 N3 58.6(15) . . . . ?
N2 U1 C41 N3 -128.2(16) . . . . ?
C5 U1 C41 N3 159.1(15) . . . . ?
C12 U1 C41 N3 -54.4(16) . . . . ?
C2 U1 C41 N3 148.6(16) . . . . ?
C1 U1 C41 N3 135.3(16) . . . . ?
C13 U1 C41 N3 -80.6(16) . . . . ?
C11 U1 C41 N3 -32.1(16) . . . . ?
C15 U1 C41 N3 -43.1(16) . . . . ?
C3 U1 C41 N3 178.0(16) . . . . ?
C4 U1 C41 N3 -172.5(15) . . . . ?
C14 U1 C41 N3 -78.4(16) . . . . ?
Se1 U1 C41 N3 50.3(16) . . . . ?
C41 N1 C42 C43 -44.7(3) . . . . ?
U1 N1 C42 C43 138.3(3) . . . . ?
N1 C42 C43 C44 61.3(3) . . . . ?
C41 N3 C44 C43 8.6(4) . . . . ?
C45 N3 C44 C43 -171.7(3) . . . . ?
C42 C43 C44 N3 -42.5(3) . . . . ?
C41 N3 C45 C46 13.0(4) . . . . ?
C44 N3 C45 C46 -166.7(3) . . . . ?
N3 C45 C46 C47 -46.8(4) . . . . ?
C41 N2 C47 C46 -37.9(4) . . . . ?
U1 N2 C47 C46 159.8(3) . . . . ?
C45 C46 C47 N2 60.4(3) . . . . ?
C49 N5 C48 N4 -176.3(2) . . . . ?
U2 N5 C48 N4 -2.8(3) . . . . ?
C49 N5 C48 N6 3.4(4) . . . . ?
U2 N5 C48 N6 176.9(3) . . . . ?
C49 N5 C48 U2 -173.5(3) . . . . ?
C55 N4 C48 N5 -174.3(3) . . . . ?
U2 N4 C48 N5 2.9(3) . . . . ?
C55 N4 C48 N6 6.0(4) . . . . ?
U2 N4 C48 N6 -176.8(2) . . . . ?
C55 N4 C48 U2 -177.2(3) . . . . ?
C51 N6 C48 N5 2.2(5) . . . . ?
C52 N6 C48 N5 -173.4(3) . . . . ?
C51 N6 C48 N4 -178.1(3) . . . . ?
C52 N6 C48 N4 6.3(5) . . . . ?
C51 N6 C48 U2 146(3) . . . . ?
C52 N6 C48 U2 -30(3) . . . . ?
N4 U2 C48 N5 -176.9(3) . . . . ?
C22 U2 C48 N5 64.63(18) . . . . ?
C35 U2 C48 N5 -78.4(2) . . . . ?
C21 U2 C48 N5 87.19(18) . . . . ?
C34 U2 C48 N5 -51.61(19) . . . . ?
C32 U2 C48 N5 -91.70(18) . . . . ?
C23 U2 C48 N5 38.27(19) . . . . ?
C33 U2 C48 N5 -62.04(18) . . . . ?
C31 U2 C48 N5 -103.09(18) . . . . ?
C25 U2 C48 N5 76.7(2) . . . . ?
C24 U2 C48 N5 39.8(2) . . . . ?
Se1 U2 C48 N5 170.45(16) . . . . ?
N5 U2 C48 N4 176.9(3) . . . . ?
C22 U2 C48 N4 -118.50(18) . . . . ?
C35 U2 C48 N4 98.47(19) . . . . ?
C21 U2 C48 N4 -95.93(18) . . . . ?
C34 U2 C48 N4 125.27(18) . . . . ?
C32 U2 C48 N4 85.17(18) . . . . ?
C23 U2 C48 N4 -144.86(18) . . . . ?
C33 U2 C48 N4 114.83(18) . . . . ?
C31 U2 C48 N4 73.78(19) . . . . ?
C25 U2 C48 N4 -106.43(18) . . . . ?
C24 U2 C48 N4 -143.33(17) . . . . ?
Se1 U2 C48 N4 -12.67(19) . . . . ?
N4 U2 C48 N6 38(3) . . . . ?
N5 U2 C48 N6 -145(3) . . . . ?
C22 U2 C48 N6 -81(3) . . . . ?
C35 U2 C48 N6 136(3) . . . . ?
C21 U2 C48 N6 -58(3) . . . . ?
C34 U2 C48 N6 163(3) . . . . ?
C32 U2 C48 N6 123(3) . . . . ?
C23 U2 C48 N6 -107(3) . . . . ?
C33 U2 C48 N6 153(3) . . . . ?
C31 U2 C48 N6 112(3) . . . . ?
C25 U2 C48 N6 -69(3) . . . . ?
C24 U2 C48 N6 -105(3) . . . . ?
Se1 U2 C48 N6 25(3) . . . . ?
C48 N5 C49 C50 -33.0(4) . . . . ?
U2 N5 C49 C50 159.2(3) . . . . ?
N5 C49 C50 C51 55.9(3) . . . . ?
C48 N6 C51 C50 22.4(4) . . . . ?
C52 N6 C51 C50 -161.8(3) . . . . ?
C49 C50 C51 N6 -49.4(3) . . . . ?
C48 N6 C52 C54 16.9(4) . . . . ?
C51 N6 C52 C54 -158.9(3) . . . . ?
N6 C52 C54 C55 -49.2(4) . . . . ?
C48 N4 C55 C54 -40.0(4) . . . . ?
U2 N4 C55 C54 144.7(3) . . . . ?
C52 C54 C55 N4 61.1(3) . . . . ?
